data_7715992
loop_
_publ_author_name
'Lukina, Daria A.'
'Skatova, Alexandra A.'
'Rumyantcev, Roman V.'
'Demeshko, Serhiy V.'
'Meyer, Franc'
'Fedushkin, Igor L.'

_publ_section_title
;
 Gradual solid-state redox-isomerism in the lanthanide series.
;
_journal_issue 20
_journal_name_full 'Dalton transactions (Cambridge, England : 2003)'
_journal_page_first 8850
_journal_page_last 8856
_journal_paper_doi 10.1039/d4dt00484a
_journal_volume 53
_journal_year 2024
_chemical_formula_sum 'C85 H76 N3 O2 S2 Yb'
_chemical_formula_weight 1408.64
_space_group_crystal_system monoclinic
_space_group_IT_number 14
_space_group_name_Hall '-P 2yn'
_space_group_name_H-M_alt 'P 1 21/n 1'
_atom_sites_solution_hydrogens geom
_atom_sites_solution_primary dual
_atom_sites_solution_secondary difmap
_audit_creation_method SHELXL-2018/3
_audit_update_record
;
2023-06-30 deposited with the CCDC.	2024-04-30 downloaded from the CCDC.
;
_cell_angle_alpha 90
_cell_angle_beta 91.2838(14)
_cell_angle_gamma 90
_cell_formula_units_Z 12
_cell_length_a 13.5724(6)
_cell_length_b 25.3618(11)
_cell_length_c 59.899(3)
_cell_measurement_reflns_used 9693
_cell_measurement_temperature 190(2)
_cell_measurement_theta_max 29.92
_cell_measurement_theta_min 2.38
_cell_volume 20613.3(16)
_computing_cell_refinement SAINT
_computing_data_collection APEX3
_computing_data_reduction SAINT
_computing_molecular_graphics SHELXTL
_computing_publication_material SHELXTL
_computing_structure_refinement SHELXL-2018/3
_computing_structure_solution SHELXT-2014/5
_diffrn_ambient_temperature 190(2)
_diffrn_measured_fraction_theta_full 0.998
_diffrn_measured_fraction_theta_max 0.999
_diffrn_measurement_device_type 'Bruker D8 Quest (CMOS)'
_diffrn_measurement_method '\w scans'
_diffrn_radiation_type MoK\a
_diffrn_radiation_wavelength 0.71073
_diffrn_reflns_av_R_equivalents 0.0490
_diffrn_reflns_av_unetI/netI 0.0386
_diffrn_reflns_Laue_measured_fraction_full 0.998
_diffrn_reflns_Laue_measured_fraction_max 0.999
_diffrn_reflns_limit_h_max 18
_diffrn_reflns_limit_h_min -18
_diffrn_reflns_limit_k_max 34
_diffrn_reflns_limit_k_min -35
_diffrn_reflns_limit_l_max 83
_diffrn_reflns_limit_l_min -83
_diffrn_reflns_number 341308
_diffrn_reflns_point_group_measured_fraction_full 0.998
_diffrn_reflns_point_group_measured_fraction_max 0.999
_diffrn_reflns_theta_full 25.242
_diffrn_reflns_theta_max 29.575
_diffrn_reflns_theta_min 1.880
_diffrn_source 'microfocus tube'
_exptl_absorpt_coefficient_mu 1.474
_exptl_absorpt_correction_T_max 0.7355
_exptl_absorpt_correction_T_min 0.6230
_exptl_absorpt_correction_type multi-scan
_exptl_absorpt_process_details SADABS-2016/2
_exptl_crystal_colour black
_exptl_crystal_density_diffrn 1.362
_exptl_crystal_description prism
_exptl_crystal_F_000 8700
_exptl_crystal_preparation 'redox active compound'
_exptl_crystal_size_max 0.310
_exptl_crystal_size_mid 0.290
_exptl_crystal_size_min 0.260
_refine_diff_density_max 1.825
_refine_diff_density_min -2.023
_refine_diff_density_rms 0.098
_refine_ls_extinction_method none
_refine_ls_goodness_of_fit_ref 1.065
_refine_ls_hydrogen_treatment constr
_refine_ls_matrix_type full
_refine_ls_number_parameters 2559
_refine_ls_number_reflns 57738
_refine_ls_number_restraints 35
_refine_ls_restrained_S_all 1.067
_refine_ls_R_factor_all 0.0664
_refine_ls_R_factor_gt 0.0493
_refine_ls_shift/su_max 0.006
_refine_ls_shift/su_mean 0.000
_refine_ls_structure_factor_coef Fsqd
_refine_ls_weighting_details 'w=1/[\s^2^(Fo^2^)+(0.0528P)^2^+50.9340P] where P=(Fo^2^+2Fc^2^)/3'
_refine_ls_weighting_scheme calc
_refine_ls_wR_factor_gt 0.1207
_refine_ls_wR_factor_ref 0.1278
_reflns_Friedel_coverage 0.000
_reflns_number_gt 47401
_reflns_number_total 57738
_reflns_threshold_expression 'I > 2\s(I)'
_cod_data_source_file d4dt00484a2.cif
_cod_data_source_block ybarbiandmts_190_3cryst
_cod_depositor_comments 'Adding full bibliography for 7715990--7715993.cif.'
_cod_original_cell_volume 20613.2(15)
_cod_original_sg_symbol_H-M 'P 21/n'
_cod_database_code 7715992
_shelx_shelxl_version_number 2018/3
_shelx_space_group_comment
;
The symmetry employed for this shelxl refinement is uniquely defined
by the following loop, which should always be used as a source of
symmetry information in preference to the above space-group names.
They are only intended as comments.
;
_shelx_estimated_absorpt_t_min 0.658
_shelx_estimated_absorpt_t_max 0.701

loop_
_space_group_symop_operation_xyz
'x, y, z'
'-x+1/2, y+1/2, -z+1/2'
'-x, -y, -z'
'x-1/2, -y-1/2, z-1/2'

loop_
_atom_site_label
_atom_site_type_symbol
_atom_site_fract_x
_atom_site_fract_y
_atom_site_fract_z
_atom_site_U_iso_or_equiv
_atom_site_adp_type
_atom_site_occupancy
_atom_site_site_symmetry_order
_atom_site_calc_flag
_atom_site_refinement_flags_posn
_atom_site_refinement_flags_adp
_atom_site_refinement_flags_occupancy
_atom_site_disorder_assembly
_atom_site_disorder_group
Yb1A Yb 0.29712(2) 0.36341(2) 0.39382(2) 0.02086(4) Uani 1 1 d . . . . .
S1A S 0.30098(7) 0.47382(4) 0.39585(2) 0.0320(2) Uani 1 1 d . . . . .
S2A S 0.21593(9) 0.41932(4) 0.35597(2) 0.0412(3) Uani 1 1 d . . . . .
O1A O 0.3591(2) 0.30613(12) 0.36494(5) 0.0410(7) Uani 1 1 d . . . . .
O2A O 0.1765(2) 0.29333(11) 0.38293(5) 0.0357(6) Uani 1 1 d . . . . .
N2A N 0.24344(19) 0.34556(11) 0.43107(4) 0.0183(5) Uani 1 1 d . . . . .
N1A N 0.44323(19) 0.34870(10) 0.41694(5) 0.0177(5) Uani 1 1 d . . . . .
N3A N 0.1938(3) 0.52144(14) 0.36458(6) 0.0399(8) Uani 1 1 d . . . . .
C1A C 0.4204(2) 0.34834(12) 0.43865(5) 0.0172(6) Uani 1 1 d . . . . .
C2A C 0.3195(2) 0.34658(13) 0.44579(5) 0.0185(6) Uani 1 1 d . . . . .
C3A C 0.3201(2) 0.34597(14) 0.47048(6) 0.0227(7) Uani 1 1 d . . . . .
C4A C 0.4208(2) 0.34729(14) 0.47737(5) 0.0220(7) Uani 1 1 d . . . . .
C5A C 0.4841(2) 0.34947(13) 0.45886(5) 0.0194(6) Uani 1 1 d . . . . .
C6A C 0.5843(2) 0.35286(14) 0.46338(6) 0.0239(7) Uani 1 1 d . . . . .
H6AA H 0.629807 0.354600 0.451584 0.029 Uiso 1 1 calc R U . . .
C7A C 0.6177(3) 0.35368(15) 0.48603(6) 0.0289(8) Uani 1 1 d . . . . .
H7AA H 0.686546 0.356237 0.489044 0.035 Uiso 1 1 calc R U . . .
C8A C 0.5560(3) 0.35100(16) 0.50369(6) 0.0296(8) Uani 1 1 d . . . . .
H8AA H 0.581928 0.351582 0.518556 0.036 Uiso 1 1 calc R U . . .
C9A C 0.4525(3) 0.34731(16) 0.49962(6) 0.0279(8) Uani 1 1 d . . . . .
C10A C 0.3785(3) 0.34541(19) 0.51594(6) 0.0387(10) Uani 1 1 d . . . . .
H10A H 0.396256 0.344814 0.531371 0.046 Uiso 1 1 calc R U . . .
C11A C 0.2809(3) 0.3444(2) 0.50931(6) 0.0398(10) Uani 1 1 d . . . . .
H11A H 0.232141 0.343239 0.520438 0.048 Uiso 1 1 calc R U . . .
C12A C 0.2502(3) 0.34512(18) 0.48666(6) 0.0338(9) Uani 1 1 d . . . . .
H12A H 0.182026 0.345000 0.482665 0.041 Uiso 1 1 calc R U . . .
C13A C 0.5458(2) 0.34668(12) 0.41183(5) 0.0161(6) Uani 1 1 d . . . . .
C14A C 0.5986(2) 0.39346(12) 0.40723(5) 0.0187(6) Uani 1 1 d . . . . .
C15A C 0.6988(2) 0.39005(13) 0.40272(6) 0.0218(7) Uani 1 1 d . . . . .
H15A H 0.734024 0.421652 0.399949 0.026 Uiso 1 1 calc R U . . .
C16A C 0.7489(2) 0.34273(14) 0.40210(6) 0.0223(7) Uani 1 1 d . . . . .
C17A C 0.6958(2) 0.29718(13) 0.40636(6) 0.0226(7) Uani 1 1 d . . . . .
H17A H 0.728995 0.264234 0.406034 0.027 Uiso 1 1 calc R U . . .
C18A C 0.5955(2) 0.29779(12) 0.41111(5) 0.0181(6) Uani 1 1 d . . . . .
C19A C 0.5489(2) 0.44708(13) 0.40833(6) 0.0220(7) Uani 1 1 d . . . . .
H19A H 0.476383 0.440330 0.407088 0.026 Uiso 1 1 calc R U . . .
C20A C 0.5673(3) 0.47240(14) 0.43111(6) 0.0283(8) Uani 1 1 d . . . . .
C21A C 0.4927(3) 0.47613(16) 0.44651(7) 0.0354(9) Uani 1 1 d . . . . .
H21A H 0.429062 0.462724 0.442832 0.043 Uiso 1 1 calc R U . . .
C22A C 0.5103(4) 0.49934(18) 0.46733(7) 0.0471(12) Uani 1 1 d . . . . .
H22A H 0.458881 0.500847 0.477826 0.057 Uiso 1 1 calc R U . . .
C23A C 0.6008(4) 0.5199(2) 0.47276(8) 0.0563(14) Uani 1 1 d . . . . .
H23A H 0.612264 0.536255 0.486856 0.068 Uiso 1 1 calc R U . . .
C24A C 0.6745(4) 0.5168(2) 0.45765(9) 0.0632(16) Uani 1 1 d . . . . .
H24A H 0.737312 0.531371 0.461226 0.076 Uiso 1 1 calc R U . . .
C25A C 0.6586(3) 0.4925(2) 0.43720(8) 0.0484(12) Uani 1 1 d . . . . .
H25A H 0.711482 0.489537 0.427160 0.058 Uiso 1 1 calc R U . . .
C26A C 0.5735(3) 0.48355(13) 0.38910(6) 0.0248(7) Uani 1 1 d . . . . .
C27A C 0.5724(4) 0.53767(16) 0.39176(8) 0.0460(11) Uani 1 1 d . . . . .
H27A H 0.557377 0.552434 0.405861 0.055 Uiso 1 1 calc R U . . .
C28A C 0.5933(5) 0.57084(19) 0.37381(10) 0.0641(16) Uani 1 1 d . . . . .
H28A H 0.592066 0.607984 0.375831 0.077 Uiso 1 1 calc R U . . .
C29A C 0.6153(5) 0.5505(2) 0.35345(9) 0.0618(15) Uani 1 1 d . . . . .
H29A H 0.632559 0.573230 0.341564 0.074 Uiso 1 1 calc R U . . .
C30A C 0.6124(5) 0.4975(2) 0.35029(8) 0.0609(15) Uani 1 1 d . . . . .
H30A H 0.624125 0.483120 0.335939 0.073 Uiso 1 1 calc R U . . .
C31A C 0.5923(4) 0.46434(17) 0.36801(7) 0.0438(11) Uani 1 1 d . . . . .
H31A H 0.591482 0.427313 0.365602 0.053 Uiso 1 1 calc R U . . .
C32A C 0.8563(2) 0.33943(16) 0.39665(7) 0.0301(8) Uani 1 1 d . . . . .
H32A H 0.879483 0.303149 0.398822 0.045 Uiso 1 1 calc R U . . .
H32B H 0.894204 0.363117 0.406512 0.045 Uiso 1 1 calc R U . . .
H32C H 0.865309 0.349861 0.381077 0.045 Uiso 1 1 calc R U . . .
C33A C 0.5439(2) 0.24563(13) 0.41551(6) 0.0213(6) Uani 1 1 d . . . . .
H33A H 0.480865 0.254168 0.423057 0.026 Uiso 1 1 calc R U . . .
C34A C 0.5168(3) 0.21446(14) 0.39458(6) 0.0267(7) Uani 1 1 d . . . . .
C35A C 0.5559(3) 0.22390(16) 0.37390(7) 0.0334(8) Uani 1 1 d . . . . .
H35A H 0.599965 0.252605 0.372056 0.040 Uiso 1 1 calc R U . . .
C36A C 0.5318(4) 0.1920(2) 0.35577(8) 0.0467(11) Uani 1 1 d . . . . .
H36A H 0.558878 0.199414 0.341618 0.056 Uiso 1 1 calc R U . . .
C37A C 0.4691(4) 0.14986(19) 0.35808(10) 0.0573(15) Uani 1 1 d . . . . .
H37A H 0.454013 0.127658 0.345698 0.069 Uiso 1 1 calc R U . . .
C38A C 0.4286(4) 0.14021(18) 0.37839(10) 0.0586(15) Uani 1 1 d . . . . .
H38A H 0.384164 0.111612 0.380027 0.070 Uiso 1 1 calc R U . . .
C39A C 0.4522(3) 0.17204(16) 0.39667(8) 0.0409(10) Uani 1 1 d . . . . .
H39A H 0.423989 0.164799 0.410717 0.049 Uiso 1 1 calc R U . . .
C40A C 0.6050(3) 0.21148(13) 0.43176(6) 0.0255(7) Uani 1 1 d . . . . .
C41A C 0.6763(3) 0.17661(15) 0.42463(7) 0.0318(8) Uani 1 1 d . . . . .
H41A H 0.686862 0.172803 0.409088 0.038 Uiso 1 1 calc R U . . .
C42A C 0.7326(3) 0.14702(16) 0.43974(8) 0.0411(10) Uani 1 1 d . . . . .
H42A H 0.782742 0.124339 0.434488 0.049 Uiso 1 1 calc R U . . .
C43A C 0.7159(4) 0.15050(18) 0.46226(9) 0.0476(12) Uani 1 1 d . . . . .
H43A H 0.753080 0.129660 0.472590 0.057 Uiso 1 1 calc R U . . .
C44A C 0.6446(4) 0.18458(19) 0.46967(8) 0.0446(11) Uani 1 1 d . . . . .
H44A H 0.632341 0.187060 0.485186 0.053 Uiso 1 1 calc R U . . .
C45A C 0.5904(3) 0.21542(16) 0.45458(7) 0.0334(8) Uani 1 1 d . . . . .
H45A H 0.542843 0.239472 0.459966 0.040 Uiso 1 1 calc R U . . .
C46A C 0.1471(2) 0.33778(13) 0.43957(5) 0.0173(6) Uani 1 1 d . . . . .
C47A C 0.1135(2) 0.28680(13) 0.44462(5) 0.0194(6) Uani 1 1 d . . . . .
C48A C 0.0182(2) 0.28023(14) 0.45254(6) 0.0233(7) Uani 1 1 d . . . . .
H48A H -0.003044 0.245833 0.456466 0.028 Uiso 1 1 calc R U . . .
C49A C -0.0462(2) 0.32188(14) 0.45485(6) 0.0223(7) Uani 1 1 d . . . . .
C50A C -0.0129(2) 0.37195(14) 0.44935(6) 0.0244(7) Uani 1 1 d . . . . .
H50A H -0.056370 0.401078 0.450696 0.029 Uiso 1 1 calc R U . . .
C51A C 0.0823(2) 0.38078(13) 0.44193(6) 0.0204(6) Uani 1 1 d . . . . .
C52A C 0.1778(3) 0.23868(13) 0.44070(6) 0.0231(7) Uani 1 1 d . . . . .
H52A H 0.232656 0.250120 0.430925 0.028 Uiso 1 1 calc R U . . .
C53A C 0.1209(3) 0.19500(14) 0.42812(6) 0.0297(8) Uani 1 1 d . . . . .
C54A C 0.0443(4) 0.20669(17) 0.41332(7) 0.0427(10) Uani 1 1 d . . . . .
H54A H 0.026015 0.242495 0.411099 0.051 Uiso 1 1 calc R U . . .
C55A C -0.0063(4) 0.1678(2) 0.40163(9) 0.0529(13) Uani 1 1 d . . . . .
H55A H -0.058285 0.177232 0.391516 0.064 Uiso 1 1 calc R U . . .
C56A C 0.0178(4) 0.11585(19) 0.40453(8) 0.0540(13) Uani 1 1 d . . . . .
H56A H -0.017691 0.089059 0.396724 0.065 Uiso 1 1 calc R U . . .
C57A C 0.0925(5) 0.10339(19) 0.41861(11) 0.075(2) Uani 1 1 d . . . . .
H57A H 0.110951 0.067507 0.420519 0.090 Uiso 1 1 calc R U . . .
C58A C 0.1437(4) 0.14263(19) 0.43050(11) 0.0640(17) Uani 1 1 d . . . . .
H58A H 0.195693 0.132692 0.440503 0.077 Uiso 1 1 calc R U . . .
C59A C 0.2253(3) 0.21767(13) 0.46248(6) 0.0261(7) Uani 1 1 d . . . . .
C60A C 0.1743(4) 0.2078(2) 0.48132(9) 0.0638(17) Uani 1 1 d . . . . .
H60A H 0.105401 0.214481 0.481270 0.077 Uiso 1 1 calc R U . . .
C61A C 0.2195(5) 0.1881(3) 0.50064(9) 0.0699(18) Uani 1 1 d . . . . .
H61A H 0.181522 0.182117 0.513525 0.084 Uiso 1 1 calc R U . . .
C62A C 0.3166(4) 0.1775(2) 0.50126(8) 0.0551(13) Uani 1 1 d . . . . .
H62A H 0.347528 0.164340 0.514510 0.066 Uiso 1 1 calc R U . . .
C63A C 0.3700(4) 0.1859(3) 0.48249(11) 0.078(2) Uani 1 1 d . . . . .
H63A H 0.438390 0.177888 0.482513 0.094 Uiso 1 1 calc R U . . .
C64A C 0.3243(3) 0.2062(2) 0.46344(8) 0.0569(15) Uani 1 1 d . . . . .
H64A H 0.362619 0.212444 0.450631 0.068 Uiso 1 1 calc R U . . .
C65A C -0.1503(3) 0.31384(17) 0.46241(7) 0.0347(9) Uani 1 1 d . . . . .
H65A H -0.194023 0.339072 0.454756 0.052 Uiso 1 1 calc R U . . .
H65B H -0.152916 0.319379 0.478577 0.052 Uiso 1 1 calc R U . . .
H65C H -0.171503 0.277838 0.458818 0.052 Uiso 1 1 calc R U . . .
C66A C 0.1151(2) 0.43654(13) 0.43675(6) 0.0243(7) Uani 1 1 d . . . . .
H66A H 0.174655 0.433196 0.427311 0.029 Uiso 1 1 calc R U . . .
C67A C 0.0371(3) 0.46472(14) 0.42245(7) 0.0284(8) Uani 1 1 d . . . . .
C68A C 0.0298(3) 0.45091(17) 0.39993(7) 0.0396(10) Uani 1 1 d . . . . .
H68A H 0.074607 0.425884 0.394133 0.048 Uiso 1 1 calc R U . . .
C69A C -0.0412(4) 0.4729(2) 0.38585(9) 0.0566(14) Uani 1 1 d . . . . .
H69A H -0.045198 0.462913 0.370573 0.068 Uiso 1 1 calc R U . . .
C70A C -0.1064(4) 0.5094(2) 0.39418(11) 0.0636(17) Uani 1 1 d . . . . .
H70A H -0.156078 0.524137 0.384665 0.076 Uiso 1 1 calc R U . . .
C71A C -0.0995(4) 0.52435(19) 0.41600(11) 0.0585(15) Uani 1 1 d . . . . .
H71A H -0.143561 0.550054 0.421556 0.070 Uiso 1 1 calc R U . . .
C72A C -0.0278(3) 0.50204(16) 0.43033(9) 0.0411(10) Uani 1 1 d . . . . .
H72A H -0.023722 0.512623 0.445540 0.049 Uiso 1 1 calc R U . . .
C73A C 0.1474(3) 0.46758(14) 0.45739(7) 0.0270(7) Uani 1 1 d . . . . .
C74A C 0.1018(3) 0.46256(18) 0.47764(8) 0.0420(10) Uani 1 1 d . . . . .
H74A H 0.049125 0.438247 0.479133 0.050 Uiso 1 1 calc R U . . .
C75A C 0.1325(4) 0.49293(19) 0.49594(8) 0.0463(11) Uani 1 1 d . . . . .
H75A H 0.099914 0.489281 0.509733 0.056 Uiso 1 1 calc R U . . .
C76A C 0.2086(3) 0.52782(18) 0.49431(8) 0.0423(10) Uani 1 1 d . . . . .
H76A H 0.229867 0.547911 0.506913 0.051 Uiso 1 1 calc R U . . .
C77A C 0.2540(3) 0.53344(17) 0.47424(8) 0.0433(11) Uani 1 1 d . . . . .
H77A H 0.306451 0.557955 0.472859 0.052 Uiso 1 1 calc R U . . .
C78A C 0.2238(3) 0.50352(15) 0.45590(7) 0.0324(8) Uani 1 1 d . . . . .
H78A H 0.256141 0.507780 0.442108 0.039 Uiso 1 1 calc R U . . .
C79A C 0.2331(3) 0.47601(15) 0.37131(6) 0.0293(8) Uani 1 1 d . . . . .
C80A C 0.1985(5) 0.56875(18) 0.37852(10) 0.0612(16) Uani 1 1 d . . . . .
H80A H 0.264267 0.571649 0.385505 0.092 Uiso 1 1 calc R U . . .
H80B H 0.149017 0.566393 0.390139 0.092 Uiso 1 1 calc R U . . .
H80C H 0.185422 0.599926 0.369247 0.092 Uiso 1 1 calc R U . . .
C81A C 0.1368(4) 0.5268(2) 0.34379(9) 0.0628(16) Uani 1 1 d . . . . .
H81A H 0.150502 0.496849 0.334016 0.094 Uiso 1 1 calc R U . . .
H81B H 0.155158 0.559666 0.336336 0.094 Uiso 1 1 calc R U . . .
H81C H 0.066350 0.527583 0.347045 0.094 Uiso 1 1 calc R U . . .
C82A C 0.4091(12) 0.3229(5) 0.3450(3) 0.0424(19) Uani 0.51(2) 1 d . U P A 1
H82A H 0.455163 0.295317 0.340472 0.064 Uiso 0.51(2) 1 calc R U P A 1
H82B H 0.445540 0.355500 0.348150 0.064 Uiso 0.51(2) 1 calc R U P A 1
H82C H 0.360474 0.329087 0.332974 0.064 Uiso 0.51(2) 1 calc R U P A 1
C82" C 0.4369(12) 0.3289(5) 0.3517(3) 0.0424(19) Uani 0.49(2) 1 d . U P A 2
H82D H 0.472986 0.300669 0.344235 0.064 Uiso 0.49(2) 1 calc R U P A 2
H82E H 0.482343 0.348846 0.361406 0.064 Uiso 0.49(2) 1 calc R U P A 2
H82F H 0.407781 0.352588 0.340388 0.064 Uiso 0.49(2) 1 calc R U P A 2
C83A C 0.2973(4) 0.2646(2) 0.35713(8) 0.0527(13) Uani 1 1 d . . . . .
H83A H 0.337745 0.234074 0.352582 0.063 Uiso 1 1 calc R U . . .
H83B H 0.257531 0.276451 0.344014 0.063 Uiso 1 1 calc R U . . .
C84A C 0.2318(4) 0.24907(19) 0.37543(10) 0.0520(12) Uani 1 1 d . . . . .
H84A H 0.186014 0.221137 0.370106 0.062 Uiso 1 1 calc R U . . .
H84B H 0.271779 0.234634 0.388028 0.062 Uiso 1 1 calc R U . . .
C85A C 0.0875(3) 0.3013(2) 0.37055(10) 0.0585(14) Uani 1 1 d . . . . .
H85A H 0.048672 0.268710 0.370502 0.088 Uiso 1 1 calc R U . . .
H85B H 0.102651 0.311002 0.355167 0.088 Uiso 1 1 calc R U . . .
H85C H 0.049658 0.329659 0.377421 0.088 Uiso 1 1 calc R U . . .
Yb1B Yb 0.71470(2) 0.64209(2) 0.27015(2) 0.01888(4) Uani 1 1 d . . . . .
S1B S 0.81147(11) 0.59261(5) 0.30582(2) 0.0502(3) Uani 1 1 d . . . . .
S2B S 0.69475(8) 0.53610(4) 0.27184(2) 0.0417(3) Uani 1 1 d . . . . .
O1B O 0.8244(2) 0.71040(12) 0.28298(5) 0.0356(6) Uani 1 1 d D . . . .
O2B O 0.6427(2) 0.69546(11) 0.29797(4) 0.0339(6) Uani 1 1 d D . . . .
N1B N 0.77836(19) 0.65144(11) 0.23652(4) 0.0171(5) Uani 1 1 d . . . . .
N2B N 0.57844(19) 0.65855(11) 0.24945(4) 0.0181(5) Uani 1 1 d . . . . .
N3B N 0.8201(3) 0.48896(14) 0.29953(7) 0.0434(9) Uani 1 1 d . . . . .
C1B C 0.7008(2) 0.64930(12) 0.22071(5) 0.0167(6) Uani 1 1 d . . . . .
C2B C 0.6024(2) 0.65396(12) 0.22713(5) 0.0166(6) Uani 1 1 d . . . . .
C3B C 0.5394(2) 0.65259(13) 0.20672(5) 0.0193(6) Uani 1 1 d . . . . .
C4B C 0.6042(2) 0.64504(13) 0.18861(5) 0.0199(6) Uani 1 1 d . . . . .
C5B C 0.7040(2) 0.64179(13) 0.19638(5) 0.0196(6) Uani 1 1 d . . . . .
C6B C 0.7755(2) 0.63409(14) 0.18089(6) 0.0248(7) Uani 1 1 d . . . . .
H6BA H 0.842909 0.631475 0.185380 0.030 Uiso 1 1 calc R U . . .
C7B C 0.7467(3) 0.63009(16) 0.15798(6) 0.0307(8) Uani 1 1 d . . . . .
H7BA H 0.796228 0.624427 0.147285 0.037 Uiso 1 1 calc R U . . .
C8B C 0.6507(3) 0.63405(16) 0.15066(6) 0.0309(8) Uani 1 1 d . . . . .
H8BA H 0.634758 0.631413 0.135175 0.037 Uiso 1 1 calc R U . . .
C9B C 0.5746(3) 0.64215(15) 0.16641(6) 0.0252(7) Uani 1 1 d . . . . .
C10B C 0.4716(3) 0.64694(17) 0.16162(6) 0.0324(8) Uani 1 1 d . . . . .
H10B H 0.447038 0.644792 0.146669 0.039 Uiso 1 1 calc R U . . .
C11B C 0.4088(3) 0.65462(17) 0.17874(6) 0.0317(8) Uani 1 1 d . . . . .
H11B H 0.340459 0.657850 0.175281 0.038 Uiso 1 1 calc R U . . .
C12B C 0.4400(2) 0.65809(15) 0.20151(6) 0.0255(7) Uani 1 1 d . . . . .
H12B H 0.393657 0.664041 0.212897 0.031 Uiso 1 1 calc R U . . .
C13B C 0.8732(2) 0.66002(13) 0.22735(5) 0.0176(6) Uani 1 1 d . . . . .
C14B C 0.9413(2) 0.61812(13) 0.22608(6) 0.0204(6) Uani 1 1 d . . . . .
C15B C 1.0346(2) 0.62728(14) 0.21753(6) 0.0234(7) Uani 1 1 d . . . . .
H15B H 1.081314 0.599366 0.217518 0.028 Uiso 1 1 calc R U . . .
C16B C 1.0611(2) 0.67602(15) 0.20905(6) 0.0244(7) Uani 1 1 d . . . . .
C17B C 0.9926(2) 0.71660(14) 0.20977(6) 0.0232(7) Uani 1 1 d . . . . .
H17B H 1.008885 0.749819 0.203521 0.028 Uiso 1 1 calc R U . . .
C18B C 0.9006(2) 0.71022(13) 0.21937(5) 0.0183(6) Uani 1 1 d . . . . .
C19B C 0.9133(2) 0.56183(13) 0.23248(6) 0.0231(7) Uani 1 1 d . . . . .
H19B H 0.856015 0.564945 0.242614 0.028 Uiso 1 1 calc R U . . .
C20B C 0.8771(3) 0.52986(14) 0.21238(6) 0.0267(7) Uani 1 1 d . . . . .
C79B C 0.7797(3) 0.53415(15) 0.29341(6) 0.0277(7) Uani 1 1 d . . . . .
C21B C 0.7913(3) 0.50045(16) 0.21398(7) 0.0350(9) Uani 1 1 d . . . . .
H21B H 0.756638 0.500203 0.227579 0.042 Uiso 1 1 calc R U . . .
C22B C 0.7558(4) 0.47132(18) 0.19584(8) 0.0463(12) Uani 1 1 d . . . . .
H22B H 0.696426 0.451802 0.197155 0.056 Uiso 1 1 calc R U . . .
C23B C 0.8046(4) 0.47034(17) 0.17623(8) 0.0456(11) Uani 1 1 d . . . . .
H23B H 0.780629 0.449590 0.164078 0.055 Uiso 1 1 calc R U . . .
C24B C 0.8890(4) 0.49968(18) 0.17423(8) 0.0448(11) Uani 1 1 d . . . . .
H24B H 0.922764 0.499831 0.160506 0.054 Uiso 1 1 calc R U . . .
C25B C 0.9252(3) 0.52914(17) 0.19215(8) 0.0409(10) Uani 1 1 d . . . . .
H25B H 0.983769 0.549137 0.190559 0.049 Uiso 1 1 calc R U . . .
C26B C 0.9958(3) 0.53529(14) 0.24616(7) 0.0278(8) Uani 1 1 d . . . . .
C27B C 1.0527(3) 0.49447(17) 0.23817(8) 0.0405(10) Uani 1 1 d . . . . .
H27B H 1.039726 0.480471 0.223689 0.049 Uiso 1 1 calc R U . . .
C28B C 1.1294(4) 0.4739(2) 0.25153(10) 0.0533(13) Uani 1 1 d . . . . .
H28B H 1.168178 0.445859 0.245959 0.064 Uiso 1 1 calc R U . . .
C29B C 1.1495(4) 0.4933(2) 0.27242(9) 0.0520(13) Uani 1 1 d . . . . .
H29B H 1.201703 0.479046 0.281373 0.062 Uiso 1 1 calc R U . . .
C30B C 1.0935(5) 0.5333(2) 0.28004(9) 0.0603(15) Uani 1 1 d . . . . .
H30B H 1.106985 0.547280 0.294500 0.072 Uiso 1 1 calc R U . . .
C31B C 1.0172(4) 0.55416(19) 0.26724(7) 0.0485(12) Uani 1 1 d . . . . .
H31B H 0.978745 0.582022 0.273093 0.058 Uiso 1 1 calc R U . . .
C32B C 1.1632(3) 0.68465(18) 0.20008(7) 0.0376(10) Uani 1 1 d . . . . .
H32D H 1.205206 0.654530 0.204071 0.056 Uiso 1 1 calc R U . . .
H32E H 1.191424 0.716905 0.206559 0.056 Uiso 1 1 calc R U . . .
H32F H 1.158963 0.688108 0.183787 0.056 Uiso 1 1 calc R U . . .
C33B C 0.8320(2) 0.75718(13) 0.22098(5) 0.0212(6) Uani 1 1 d . . . . .
H33B H 0.765386 0.743131 0.224589 0.025 Uiso 1 1 calc R U . . .
C34B C 0.8613(3) 0.79612(14) 0.23957(6) 0.0246(7) Uani 1 1 d . . . . .
C35B C 0.9570(3) 0.80324(17) 0.24727(7) 0.0365(9) Uani 1 1 d . . . . .
H35B H 1.007287 0.780113 0.242453 0.044 Uiso 1 1 calc R U . . .
C36B C 0.9806(4) 0.84414(19) 0.26209(8) 0.0474(12) Uani 1 1 d . . . . .
H36B H 1.046870 0.848594 0.267199 0.057 Uiso 1 1 calc R U . . .
C37B C 0.9096(4) 0.87769(18) 0.26929(8) 0.0526(13) Uani 1 1 d . . . . .
H37B H 0.926358 0.906048 0.279014 0.063 Uiso 1 1 calc R U . . .
C38B C 0.8131(5) 0.8701(2) 0.26232(9) 0.0583(14) Uani 1 1 d . . . . .
H38B H 0.762804 0.892443 0.267712 0.070 Uiso 1 1 calc R U . . .
C39B C 0.7892(4) 0.82969(18) 0.24739(7) 0.0426(10) Uani 1 1 d . . . . .
H39B H 0.722659 0.825083 0.242516 0.051 Uiso 1 1 calc R U . . .
C40B C 0.8210(3) 0.78735(14) 0.19892(6) 0.0241(7) Uani 1 1 d . . . . .
C41B C 0.8741(3) 0.83263(16) 0.19450(7) 0.0317(8) Uani 1 1 d . . . . .
H41B H 0.919382 0.845759 0.205476 0.038 Uiso 1 1 calc R U . . .
C42B C 0.8625(3) 0.85927(18) 0.17434(7) 0.0429(11) Uani 1 1 d . . . . .
H42B H 0.899795 0.890251 0.171685 0.052 Uiso 1 1 calc R U . . .
C43B C 0.7974(4) 0.84106(19) 0.15823(7) 0.0459(11) Uani 1 1 d . . . . .
H43B H 0.788916 0.859469 0.144504 0.055 Uiso 1 1 calc R U . . .
C44B C 0.7448(4) 0.79585(19) 0.16221(8) 0.0465(11) Uani 1 1 d . . . . .
H44B H 0.700686 0.782524 0.151032 0.056 Uiso 1 1 calc R U . . .
C45B C 0.7555(3) 0.76949(16) 0.18245(7) 0.0362(9) Uani 1 1 d . . . . .
H45B H 0.717353 0.738777 0.185069 0.043 Uiso 1 1 calc R U . . .
C46B C 0.4756(2) 0.66370(13) 0.25366(5) 0.0169(6) Uani 1 1 d . . . . .
C47B C 0.4324(2) 0.71407(13) 0.25551(6) 0.0217(6) Uani 1 1 d . . . . .
C48B C 0.3317(2) 0.71817(14) 0.25900(6) 0.0253(7) Uani 1 1 d . . . . .
H48B H 0.303201 0.752294 0.259863 0.030 Uiso 1 1 calc R U . . .
C49B C 0.2715(2) 0.67459(15) 0.26127(6) 0.0246(7) Uani 1 1 d . . . . .
C50B C 0.3148(2) 0.62533(14) 0.25978(6) 0.0230(7) Uani 1 1 d . . . . .
H50B H 0.274678 0.594922 0.261392 0.028 Uiso 1 1 calc R U . . .
C51B C 0.4150(2) 0.61865(13) 0.25598(5) 0.0190(6) Uani 1 1 d . . . . .
C52B C 0.4938(2) 0.76403(13) 0.25378(6) 0.0220(7) Uani 1 1 d . . . . .
H52B H 0.563687 0.752386 0.252143 0.026 Uiso 1 1 calc R U . . .
C53B C 0.4915(3) 0.79804(14) 0.27506(6) 0.0250(7) Uani 1 1 d . . . . .
C54B C 0.4525(3) 0.78066(16) 0.29495(6) 0.0288(8) Uani 1 1 d . . . . .
H54B H 0.422007 0.746984 0.295461 0.035 Uiso 1 1 calc R U . . .
C55B C 0.4570(3) 0.81129(17) 0.31411(7) 0.0357(9) Uani 1 1 d . . . . .
H55B H 0.429042 0.798627 0.327475 0.043 Uiso 1 1 calc R U . . .
C56B C 0.5019(3) 0.86000(17) 0.31387(8) 0.0415(10) Uani 1 1 d . . . . .
H56B H 0.505948 0.880853 0.327032 0.050 Uiso 1 1 calc R U . . .
C57B C 0.5409(4) 0.87801(17) 0.29423(8) 0.0448(11) Uani 1 1 d . . . . .
H57B H 0.571895 0.911565 0.293914 0.054 Uiso 1 1 calc R U . . .
C58B C 0.5354(3) 0.84782(16) 0.27492(7) 0.0371(9) Uani 1 1 d . . . . .
H58B H 0.561718 0.861150 0.261480 0.045 Uiso 1 1 calc R U . . .
C59B C 0.4668(3) 0.79517(14) 0.23274(6) 0.0282(8) Uani 1 1 d . . . . .
C60B C 0.3853(4) 0.82872(17) 0.23162(8) 0.0441(11) Uani 1 1 d . . . . .
H60B H 0.345823 0.833290 0.244369 0.053 Uiso 1 1 calc R U . . .
C61B C 0.3616(4) 0.85546(19) 0.21199(9) 0.0575(14) Uani 1 1 d . . . . .
H61B H 0.305441 0.877774 0.211290 0.069 Uiso 1 1 calc R U . . .
C62B C 0.4200(5) 0.8497(2) 0.19337(8) 0.0586(15) Uani 1 1 d . . . . .
H62B H 0.403808 0.868022 0.179966 0.070 Uiso 1 1 calc R U . . .
C63B C 0.5011(4) 0.8173(2) 0.19441(8) 0.0527(13) Uani 1 1 d . . . . .
H63B H 0.541369 0.813646 0.181739 0.063 Uiso 1 1 calc R U . . .
C64B C 0.5245(3) 0.78977(17) 0.21398(7) 0.0378(9) Uani 1 1 d . . . . .
H64B H 0.580303 0.767164 0.214501 0.045 Uiso 1 1 calc R U . . .
C65B C 0.1631(3) 0.68097(18) 0.26588(7) 0.0355(9) Uani 1 1 d . . . . .
H65D H 0.143098 0.717423 0.262794 0.053 Uiso 1 1 calc R U . . .
H65E H 0.151246 0.672638 0.281566 0.053 Uiso 1 1 calc R U . . .
H65F H 0.124694 0.656982 0.256257 0.053 Uiso 1 1 calc R U . . .
C66B C 0.4569(2) 0.56341(13) 0.25348(5) 0.0208(6) Uani 1 1 d . . . . .
H66B H 0.530180 0.567437 0.254549 0.025 Uiso 1 1 calc R U . . .
C67B C 0.4298(2) 0.52522(14) 0.27212(6) 0.0237(7) Uani 1 1 d . . . . .
C68B C 0.4310(3) 0.47109(16) 0.26841(8) 0.0372(9) Uani 1 1 d . . . . .
H68B H 0.444972 0.457926 0.253974 0.045 Uiso 1 1 calc R U . . .
C69B C 0.4121(4) 0.43612(18) 0.28564(9) 0.0475(12) Uani 1 1 d . . . . .
H69B H 0.413306 0.399255 0.282847 0.057 Uiso 1 1 calc R U . . .
C70B C 0.3917(4) 0.4541(2) 0.30661(8) 0.0495(12) Uani 1 1 d . . . . .
H70B H 0.377205 0.430030 0.318248 0.059 Uiso 1 1 calc R U . . .
C71B C 0.3926(4) 0.5072(2) 0.31046(8) 0.0492(12) Uani 1 1 d . . . . .
H71B H 0.380615 0.519917 0.325062 0.059 Uiso 1 1 calc R U . . .
C72B C 0.4107(3) 0.54275(17) 0.29356(7) 0.0363(9) Uani 1 1 d . . . . .
H72B H 0.410077 0.579493 0.296633 0.044 Uiso 1 1 calc R U . . .
C73B C 0.4348(3) 0.54053(14) 0.23038(6) 0.0255(7) Uani 1 1 d . . . . .
C74B C 0.3390(3) 0.52907(17) 0.22323(7) 0.0376(9) Uani 1 1 d . . . . .
H74B H 0.285386 0.535781 0.232747 0.045 Uiso 1 1 calc R U . . .
C75B C 0.3220(4) 0.5077(2) 0.20202(8) 0.0502(12) Uani 1 1 d . . . . .
H75B H 0.256488 0.499380 0.197287 0.060 Uiso 1 1 calc R U . . .
C76B C 0.3980(4) 0.49843(19) 0.18795(8) 0.0496(12) Uani 1 1 d . . . . .
H76B H 0.385470 0.484238 0.173483 0.059 Uiso 1 1 calc R U . . .
C77B C 0.4920(4) 0.50975(18) 0.19484(7) 0.0444(11) Uani 1 1 d . . . . .
H77B H 0.545087 0.503112 0.185156 0.053 Uiso 1 1 calc R U . . .
C78B C 0.5110(3) 0.53081(15) 0.21580(7) 0.0332(8) Uani 1 1 d . . . . .
H78B H 0.576872 0.538739 0.220292 0.040 Uiso 1 1 calc R U . . .
C80B C 0.807(5) 0.438(4) 0.2879(14) 0.068(4) Uani 0.48(5) 1 d . . P B 1
H80D H 0.782303 0.411687 0.298347 0.102 Uiso 0.48(5) 1 calc R U P B 1
H80E H 0.870323 0.426332 0.282127 0.102 Uiso 0.48(5) 1 calc R U P B 1
H80F H 0.759455 0.442278 0.275444 0.102 Uiso 0.48(5) 1 calc R U P B 1
C81B C 0.875(3) 0.4843(17) 0.3209(8) 0.061(6) Uani 0.48(5) 1 d . . P B 1
H81D H 0.843857 0.457099 0.330038 0.091 Uiso 0.48(5) 1 calc R U P B 1
H81E H 0.873079 0.518135 0.328739 0.091 Uiso 0.48(5) 1 calc R U P B 1
H81F H 0.942995 0.474480 0.318080 0.091 Uiso 0.48(5) 1 calc R U P B 1
C80' C 0.795(5) 0.441(3) 0.2875(13) 0.068(4) Uani 0.52(5) 1 d . . P B 2
H80G H 0.722854 0.437068 0.286757 0.102 Uiso 0.52(5) 1 calc R U P B 2
H80H H 0.823930 0.410643 0.295293 0.102 Uiso 0.52(5) 1 calc R U P B 2
H80I H 0.820104 0.442962 0.272343 0.102 Uiso 0.52(5) 1 calc R U P B 2
C81' C 0.905(2) 0.4858(16) 0.3156(7) 0.061(6) Uani 0.52(5) 1 d . . P B 2
H81G H 0.966511 0.484131 0.307380 0.091 Uiso 0.52(5) 1 calc R U P B 2
H81H H 0.898747 0.454055 0.324813 0.091 Uiso 0.52(5) 1 calc R U P B 2
H81I H 0.905640 0.517041 0.325224 0.091 Uiso 0.52(5) 1 calc R U P B 2
C82B C 0.9253(7) 0.7095(12) 0.2906(3) 0.052(3) Uani 0.435(6) 1 d D . P C 1
H82G H 0.957154 0.742824 0.286652 0.079 Uiso 0.435(6) 1 calc R U P C 1
H82H H 0.959601 0.680183 0.283495 0.079 Uiso 0.435(6) 1 calc R U P C 1
H82I H 0.928100 0.704976 0.306844 0.079 Uiso 0.435(6) 1 calc R U P C 1
C83B C 0.7661(7) 0.7544(3) 0.29142(18) 0.0446(16) Uani 0.435(6) 1 d D . P C 1
H83C H 0.724143 0.769157 0.279209 0.054 Uiso 0.435(6) 1 calc R U P C 1
H83D H 0.810465 0.782639 0.297043 0.054 Uiso 0.435(6) 1 calc R U P C 1
C84B C 0.7014(7) 0.7347(4) 0.31030(15) 0.0445(19) Uani 0.435(6) 1 d D . P C 1
H84C H 0.741008 0.718472 0.322567 0.053 Uiso 0.435(6) 1 calc R U P C 1
H84D H 0.659868 0.763165 0.316359 0.053 Uiso 0.435(6) 1 calc R U P C 1
C85B C 0.5710(8) 0.6659(5) 0.31129(19) 0.0470(19) Uani 0.435(6) 1 d D U P C 1
H85D H 0.521656 0.690370 0.317049 0.070 Uiso 0.435(6) 1 calc R U P C 1
H85E H 0.605391 0.648535 0.323816 0.070 Uiso 0.435(6) 1 calc R U P C 1
H85F H 0.538200 0.639351 0.301865 0.070 Uiso 0.435(6) 1 calc R U P C 1
C82' C 0.9289(5) 0.7011(8) 0.2827(2) 0.052(3) Uani 0.565(6) 1 d D . P C 2
H82J H 0.963790 0.734866 0.282178 0.079 Uiso 0.565(6) 1 calc R U P C 2
H82K H 0.944721 0.680235 0.269429 0.079 Uiso 0.565(6) 1 calc R U P C 2
H82L H 0.949433 0.681728 0.296141 0.079 Uiso 0.565(6) 1 calc R U P C 2
C83' C 0.8022(5) 0.7402(3) 0.30249(14) 0.0446(16) Uani 0.565(6) 1 d D . P C 2
H83E H 0.837284 0.774408 0.302838 0.054 Uiso 0.565(6) 1 calc R U P C 2
H83F H 0.818005 0.720323 0.316338 0.054 Uiso 0.565(6) 1 calc R U P C 2
C84' C 0.6910(5) 0.7475(3) 0.29905(15) 0.0445(19) Uani 0.565(6) 1 d D . P C 2
H84E H 0.664322 0.768202 0.311566 0.053 Uiso 0.565(6) 1 calc R U P C 2
H84F H 0.677483 0.767107 0.285022 0.053 Uiso 0.565(6) 1 calc R U P C 2
C85' C 0.6024(7) 0.6788(4) 0.31836(12) 0.0470(19) Uani 0.565(6) 1 d D U P C 2
H85G H 0.551753 0.703945 0.322903 0.070 Uiso 0.565(6) 1 calc R U P C 2
H85H H 0.654735 0.677247 0.329891 0.070 Uiso 0.565(6) 1 calc R U P C 2
H85I H 0.572887 0.643837 0.316440 0.070 Uiso 0.565(6) 1 calc R U P C 2
Yb1C Yb 0.19790(2) 0.85037(2) 0.43964(2) 0.01717(4) Uani 1 1 d . . . . .
S1C S 0.31991(7) 0.89441(4) 0.47248(2) 0.02896(19) Uani 1 1 d . . . . .
S2C S 0.16807(7) 0.95357(4) 0.44665(2) 0.0296(2) Uani 1 1 d . . . . .
O1C O 0.2854(2) 0.77501(10) 0.45196(5) 0.0321(6) Uani 1 1 d . . . . .
O2C O 0.12023(19) 0.81017(11) 0.47032(4) 0.0295(6) Uani 1 1 d . . . . .
N1C N 0.26236(19) 0.84597(10) 0.40636(5) 0.0181(5) Uani 1 1 d . . . . .
N2C N 0.06191(19) 0.83646(11) 0.41937(4) 0.0170(5) Uani 1 1 d . . . . .
N3C N 0.3137(2) 0.99879(12) 0.46955(6) 0.0311(7) Uani 1 1 d . . . . .
C1C C 0.1842(2) 0.84901(12) 0.39059(5) 0.0158(6) Uani 1 1 d . . . . .
C2C C 0.0863(2) 0.84321(12) 0.39689(5) 0.0156(6) Uani 1 1 d . . . . .
C3C C 0.0231(2) 0.84555(13) 0.37660(5) 0.0182(6) Uani 1 1 d . . . . .
C4C C 0.0870(2) 0.85525(13) 0.35860(5) 0.0205(6) Uani 1 1 d . . . . .
C5C C 0.1862(2) 0.85915(13) 0.36640(5) 0.0187(6) Uani 1 1 d . . . . .
C6C C 0.2574(3) 0.86931(15) 0.35082(6) 0.0248(7) Uani 1 1 d . . . . .
H6CA H 0.324635 0.872982 0.355338 0.030 Uiso 1 1 calc R U . . .
C7C C 0.2287(3) 0.87414(17) 0.32802(6) 0.0318(8) Uani 1 1 d . . . . .
H7CA H 0.277880 0.881275 0.317380 0.038 Uiso 1 1 calc R U . . .
C8C C 0.1331(3) 0.86893(16) 0.32075(6) 0.0315(8) Uani 1 1 d . . . . .
H8CA H 0.117050 0.871851 0.305284 0.038 Uiso 1 1 calc R U . . .
C9C C 0.0578(3) 0.85918(15) 0.33626(6) 0.0264(7) Uani 1 1 d . . . . .
C10C C -0.0450(3) 0.85316(17) 0.33152(6) 0.0334(9) Uani 1 1 d . . . . .
H10C H -0.069844 0.855731 0.316601 0.040 Uiso 1 1 calc R U . . .
C11C C -0.1077(3) 0.84364(18) 0.34868(6) 0.0340(9) Uani 1 1 d . . . . .
H11C H -0.175890 0.839645 0.345208 0.041 Uiso 1 1 calc R U . . .
C12C C -0.0761(2) 0.83941(15) 0.37138(6) 0.0255(7) Uani 1 1 d . . . . .
H12C H -0.122132 0.832513 0.382735 0.031 Uiso 1 1 calc R U . . .
C13C C 0.3579(2) 0.84041(12) 0.39709(5) 0.0162(6) Uani 1 1 d . . . . .
C14C C 0.3873(2) 0.79298(13) 0.38680(5) 0.0187(6) Uani 1 1 d . . . . .
C15C C 0.4793(2) 0.79082(14) 0.37684(5) 0.0215(6) Uani 1 1 d . . . . .
H15C H 0.497232 0.759473 0.369268 0.026 Uiso 1 1 calc R U . . .
C16C C 0.5455(2) 0.83245(15) 0.37753(6) 0.0252(7) Uani 1 1 d . . . . .
C17C C 0.5166(2) 0.87820(14) 0.38817(6) 0.0232(7) Uani 1 1 d . . . . .
H17C H 0.561486 0.906878 0.389174 0.028 Uiso 1 1 calc R U . . .
C18C C 0.4237(2) 0.88363(13) 0.39747(5) 0.0200(6) Uani 1 1 d . . . . .
C19C C 0.3229(2) 0.74367(12) 0.38711(5) 0.0191(6) Uani 1 1 d . . . . .
H19C H 0.254940 0.755371 0.390898 0.023 Uiso 1 1 calc R U . . .
C20C C 0.3556(3) 0.70386(13) 0.40500(5) 0.0240(7) Uani 1 1 d . . . . .
C21C C 0.2838(3) 0.67309(15) 0.41479(6) 0.0340(9) Uani 1 1 d . . . . .
H21C H 0.216162 0.680000 0.411540 0.041 Uiso 1 1 calc R U . . .
C22C C 0.3096(4) 0.63220(17) 0.42932(8) 0.0456(11) Uani 1 1 d . . . . .
H22C H 0.259716 0.611886 0.436123 0.055 Uiso 1 1 calc R U . . .
C23C C 0.4072(4) 0.62126(16) 0.43381(7) 0.0456(12) Uani 1 1 d . . . . .
H23C H 0.424976 0.592465 0.443212 0.055 Uiso 1 1 calc R U . . .
C24C C 0.4792(4) 0.65214(17) 0.42464(7) 0.0412(10) Uani 1 1 d . . . . .
H24C H 0.546610 0.645207 0.428081 0.049 Uiso 1 1 calc R U . . .
C25C C 0.4537(3) 0.69352(15) 0.41034(6) 0.0310(8) Uani 1 1 d . . . . .
H25C H 0.503950 0.714814 0.404204 0.037 Uiso 1 1 calc R U . . .
C26C C 0.3151(3) 0.71619(14) 0.36440(6) 0.0238(7) Uani 1 1 d . . . . .
C27C C 0.2495(3) 0.73460(17) 0.34823(6) 0.0374(9) Uani 1 1 d . . . . .
H27C H 0.209759 0.764398 0.351368 0.045 Uiso 1 1 calc R U . . .
C28C C 0.2406(4) 0.7103(2) 0.32739(8) 0.0517(13) Uani 1 1 d . . . . .
H28C H 0.196211 0.724219 0.316404 0.062 Uiso 1 1 calc R U . . .
C29C C 0.2956(4) 0.66644(19) 0.32267(7) 0.0450(11) Uani 1 1 d . . . . .
H29C H 0.288490 0.649282 0.308632 0.054 Uiso 1 1 calc R U . . .
C30C C 0.3610(4) 0.64781(19) 0.33859(7) 0.0438(11) Uani 1 1 d . . . . .
H30C H 0.400125 0.617803 0.335414 0.053 Uiso 1 1 calc R U . . .
C31C C 0.3707(3) 0.67218(16) 0.35928(7) 0.0327(8) Uani 1 1 d . . . . .
H31C H 0.416235 0.658487 0.370078 0.039 Uiso 1 1 calc R U . . .
C32C C 0.6467(3) 0.82809(18) 0.36749(7) 0.0369(9) Uani 1 1 d . . . . .
H32G H 0.687196 0.858191 0.372293 0.055 Uiso 1 1 calc R U . . .
H32H H 0.640186 0.827968 0.351158 0.055 Uiso 1 1 calc R U . . .
H32I H 0.678258 0.795276 0.372514 0.055 Uiso 1 1 calc R U . . .
C33C C 0.3915(2) 0.93738(13) 0.40617(6) 0.0215(6) Uani 1 1 d . . . . .
H33C H 0.336363 0.930628 0.416589 0.026 Uiso 1 1 calc R U . . .
C34C C 0.4728(2) 0.96476(14) 0.41989(6) 0.0240(7) Uani 1 1 d . . . . .
C35C C 0.5242(3) 0.93675(15) 0.43651(6) 0.0299(8) Uani 1 1 d . . . . .
H35C H 0.508701 0.900718 0.438956 0.036 Uiso 1 1 calc R U . . .
C36C C 0.5973(3) 0.96047(18) 0.44946(7) 0.0371(9) Uani 1 1 d . . . . .
H36C H 0.631841 0.940345 0.460477 0.045 Uiso 1 1 calc R U . . .
C37C C 0.6205(4) 1.0128(2) 0.44661(9) 0.0498(12) Uani 1 1 d . . . . .
H37C H 0.671399 1.028828 0.455377 0.060 Uiso 1 1 calc R U . . .
C38C C 0.5685(4) 1.0412(2) 0.43079(10) 0.0639(17) Uani 1 1 d . . . . .
H38C H 0.582165 1.077675 0.428935 0.077 Uiso 1 1 calc R U . . .
C39C C 0.4962(4) 1.01744(17) 0.41750(9) 0.0481(12) Uani 1 1 d . . . . .
H39C H 0.462120 1.037846 0.406506 0.058 Uiso 1 1 calc R U . . .
C40C C 0.3495(3) 0.97196(14) 0.38750(6) 0.0272(7) Uani 1 1 d . . . . .
C41C C 0.2605(3) 0.99701(18) 0.39012(7) 0.0397(10) Uani 1 1 d . . . . .
H41C H 0.225679 0.992224 0.403548 0.048 Uiso 1 1 calc R U . . .
C42C C 0.2207(4) 1.0294(2) 0.37333(9) 0.0543(13) Uani 1 1 d . . . . .
H42C H 0.159434 1.046541 0.375539 0.065 Uiso 1 1 calc R U . . .
C43C C 0.2689(4) 1.03660(18) 0.35375(8) 0.0473(12) Uani 1 1 d . . . . .
H43C H 0.241649 1.058576 0.342340 0.057 Uiso 1 1 calc R U . . .
C44C C 0.3568(4) 1.01165(18) 0.35091(8) 0.0456(11) Uani 1 1 d . . . . .
H44C H 0.390948 1.016340 0.337372 0.055 Uiso 1 1 calc R U . . .
C45C C 0.3973(3) 0.97946(18) 0.36753(8) 0.0411(10) Uani 1 1 d . . . . .
H45C H 0.458451 0.962373 0.365164 0.049 Uiso 1 1 calc R U . . .
C46C C -0.0407(2) 0.82796(12) 0.42313(5) 0.0163(6) Uani 1 1 d . . . . .
C47C C -0.0789(2) 0.77633(13) 0.42361(6) 0.0216(6) Uani 1 1 d . . . . .
C48C C -0.1791(3) 0.76830(15) 0.42686(6) 0.0285(8) Uani 1 1 d . . . . .
H48C H -0.203576 0.733223 0.427112 0.034 Uiso 1 1 calc R U . . .
C49C C -0.2439(2) 0.80943(15) 0.42973(6) 0.0272(7) Uani 1 1 d . . . . .
C50C C -0.2063(2) 0.86040(14) 0.42927(6) 0.0252(7) Uani 1 1 d . . . . .
H50C H -0.250023 0.889294 0.430952 0.030 Uiso 1 1 calc R U . . .
C51C C -0.1063(2) 0.87050(13) 0.42642(5) 0.0200(6) Uani 1 1 d . . . . .
C52C C -0.0118(3) 0.72887(13) 0.42097(6) 0.0241(7) Uani 1 1 d . . . . .
H52C H 0.056051 0.743421 0.419266 0.029 Uiso 1 1 calc R U . . .
C53C C -0.0072(3) 0.69435(14) 0.44185(6) 0.0256(7) Uani 1 1 d . . . . .
C54C C -0.0373(3) 0.71277(16) 0.46240(7) 0.0323(8) Uani 1 1 d . . . . .
H54C H -0.068776 0.746135 0.463243 0.039 Uiso 1 1 calc R U . . .
C55C C -0.0223(3) 0.68352(19) 0.48175(7) 0.0401(10) Uani 1 1 d . . . . .
H55C H -0.043105 0.697010 0.495670 0.048 Uiso 1 1 calc R U . . .
C56C C 0.0232(4) 0.63427(19) 0.48074(8) 0.0469(12) Uani 1 1 d . . . . .
H56C H 0.034648 0.614176 0.493929 0.056 Uiso 1 1 calc R U . . .
C57C C 0.0512(4) 0.61529(17) 0.46026(8) 0.0440(11) Uani 1 1 d . . . . .
H57C H 0.081490 0.581601 0.459350 0.053 Uiso 1 1 calc R U . . .
C58C C 0.0360(3) 0.64450(15) 0.44110(7) 0.0339(9) Uani 1 1 d . . . . .
H58C H 0.055215 0.630458 0.427155 0.041 Uiso 1 1 calc R U . . .
C59C C -0.0355(3) 0.69921(15) 0.39950(7) 0.0353(9) Uani 1 1 d . . . . .
C60C C -0.1138(4) 0.66431(17) 0.39744(9) 0.0525(13) Uani 1 1 d . . . . .
H60C H -0.152256 0.656280 0.410058 0.063 Uiso 1 1 calc R U . . .
C61C C -0.1364(5) 0.6408(2) 0.37668(12) 0.073(2) Uani 1 1 d . . . . .
H61C H -0.190172 0.616984 0.375246 0.087 Uiso 1 1 calc R U . . .
C62C C -0.0801(6) 0.6524(2) 0.35838(10) 0.076(2) Uani 1 1 d . . . . .
H62C H -0.096095 0.636926 0.344324 0.091 Uiso 1 1 calc R U . . .
C63C C -0.0012(5) 0.6861(2) 0.36032(9) 0.0697(18) Uani 1 1 d . . . . .
H63C H 0.038124 0.693151 0.347743 0.084 Uiso 1 1 calc R U . . .
C64C C 0.0208(4) 0.70976(19) 0.38061(7) 0.0469(11) Uani 1 1 d . . . . .
H64C H 0.074817 0.733499 0.381809 0.056 Uiso 1 1 calc R U . . .
C65C C -0.3520(3) 0.79911(18) 0.43323(7) 0.0382(9) Uani 1 1 d . . . . .
H65G H -0.389129 0.806058 0.419317 0.057 Uiso 1 1 calc R U . . .
H65H H -0.375833 0.822326 0.445022 0.057 Uiso 1 1 calc R U . . .
H65I H -0.361253 0.762250 0.437621 0.057 Uiso 1 1 calc R U . . .
C66C C -0.0694(2) 0.92733(13) 0.42669(6) 0.0216(6) Uani 1 1 d . . . . .
H66C H 0.004197 0.924915 0.426800 0.026 Uiso 1 1 calc R U . . .
C67C C -0.0947(3) 0.95866(14) 0.44759(6) 0.0242(7) Uani 1 1 d . . . . .
C68C C -0.0766(3) 1.01233(17) 0.44812(8) 0.0403(10) Uani 1 1 d . . . . .
H68C H -0.054998 1.029357 0.434979 0.048 Uiso 1 1 calc R U . . .
C69C C -0.0893(4) 1.04203(19) 0.46736(9) 0.0503(12) Uani 1 1 d . . . . .
H69C H -0.075993 1.078798 0.467237 0.060 Uiso 1 1 calc R U . . .
C70C C -0.1210(4) 1.0184(2) 0.48655(9) 0.0541(13) Uani 1 1 d . . . . .
H70C H -0.128719 1.038302 0.499831 0.065 Uiso 1 1 calc R U . . .
C71C C -0.1410(4) 0.9656(2) 0.48613(8) 0.0526(13) Uani 1 1 d . . . . .
H71C H -0.164115 0.948931 0.499212 0.063 Uiso 1 1 calc R U . . .
C72C C -0.1283(3) 0.93568(17) 0.46684(7) 0.0369(9) Uani 1 1 d . . . . .
H72C H -0.142900 0.899048 0.466991 0.044 Uiso 1 1 calc R U . . .
C73C C -0.0977(3) 0.95662(14) 0.40536(6) 0.0278(7) Uani 1 1 d . . . . .
C74C C -0.1915(4) 0.97480(19) 0.40116(8) 0.0462(11) Uani 1 1 d . . . . .
H74C H -0.240757 0.969906 0.411993 0.055 Uiso 1 1 calc R U . . .
C75C C -0.2155(4) 1.0006(2) 0.38103(10) 0.0621(16) Uani 1 1 d . . . . .
H75C H -0.280603 1.012945 0.378191 0.074 Uiso 1 1 calc R U . . .
C76C C -0.1436(5) 1.0077(2) 0.36541(9) 0.0626(17) Uani 1 1 d . . . . .
H76C H -0.159360 1.024693 0.351661 0.075 Uiso 1 1 calc R U . . .
C77C C -0.0507(5) 0.99058(19) 0.36963(8) 0.0560(14) Uani 1 1 d . . . . .
H77C H -0.001430 0.996061 0.358848 0.067 Uiso 1 1 calc R U . . .
C78C C -0.0265(4) 0.96514(15) 0.38948(7) 0.0386(10) Uani 1 1 d . . . . .
H78C H 0.039217 0.953480 0.392236 0.046 Uiso 1 1 calc R U . . .
C79C C 0.2723(2) 0.95374(14) 0.46366(6) 0.0238(7) Uani 1 1 d . . . . .
C80C C 0.2810(4) 1.04922(16) 0.46005(8) 0.0456(11) Uani 1 1 d . . . . .
H80J H 0.213432 1.045645 0.454109 0.068 Uiso 1 1 calc R U . . .
H80K H 0.324673 1.059404 0.447977 0.068 Uiso 1 1 calc R U . . .
H80L H 0.282906 1.076351 0.471698 0.068 Uiso 1 1 calc R U . . .
C81C C 0.3983(3) 1.00184(19) 0.48491(9) 0.0481(12) Uani 1 1 d . . . . .
H81J H 0.457160 1.011426 0.476637 0.072 Uiso 1 1 calc R U . . .
H81K H 0.408592 0.967528 0.492115 0.072 Uiso 1 1 calc R U . . .
H81L H 0.386070 1.028624 0.496312 0.072 Uiso 1 1 calc R U . . .
C82C C 0.3903(3) 0.77246(18) 0.45489(7) 0.0376(9) Uani 1 1 d . . . . .
H82M H 0.408964 0.784978 0.469874 0.056 Uiso 1 1 calc R U . . .
H82N H 0.421465 0.794735 0.443693 0.056 Uiso 1 1 calc R U . . .
H82O H 0.412264 0.735924 0.453102 0.056 Uiso 1 1 calc R U . . .
C83C C 0.2308(3) 0.74046(16) 0.46638(8) 0.0429(11) Uani 1 1 d . . . . .
H83G H 0.276604 0.715897 0.474188 0.051 Uiso 1 1 calc R U . . .
H83H H 0.183187 0.719366 0.457360 0.051 Uiso 1 1 calc R U . . .
C84C C 0.1774(3) 0.77259(18) 0.48298(7) 0.0380(10) Uani 1 1 d . . . . .
H84G H 0.133996 0.749959 0.491959 0.046 Uiso 1 1 calc R U . . .
H84H H 0.224610 0.790829 0.493182 0.046 Uiso 1 1 calc R U . . .
C85C C 0.0604(4) 0.8420(2) 0.48445(9) 0.0549(13) Uani 1 1 d . . . . .
H85J H 0.011045 0.819766 0.491557 0.082 Uiso 1 1 calc R U . . .
H85K H 0.027090 0.869269 0.475475 0.082 Uiso 1 1 calc R U . . .
H85L H 0.102122 0.858749 0.495982 0.082 Uiso 1 1 calc R U . . .

loop_
_atom_site_aniso_label
_atom_site_aniso_U_11
_atom_site_aniso_U_22
_atom_site_aniso_U_33
_atom_site_aniso_U_23
_atom_site_aniso_U_13
_atom_site_aniso_U_12
Yb1A 0.01869(7) 0.02467(7) 0.01928(7) 0.00238(5) 0.00155(5) -0.00048(5)
S1A 0.0327(5) 0.0313(5) 0.0314(5) 0.0027(4) -0.0113(4) -0.0050(4)
S2A 0.0606(7) 0.0396(6) 0.0228(5) -0.0033(4) -0.0099(5) 0.0042(5)
O1A 0.0434(17) 0.0417(17) 0.0385(17) 0.0036(13) 0.0195(14) 0.0084(14)
O2A 0.0311(14) 0.0398(16) 0.0362(16) -0.0066(12) 0.0014(12) -0.0022(12)
N2A 0.0121(11) 0.0245(14) 0.0183(13) -0.0020(10) 0.0001(10) -0.0014(10)
N1A 0.0142(12) 0.0180(12) 0.0211(13) -0.0012(10) 0.0031(10) -0.0017(10)
N3A 0.049(2) 0.0324(18) 0.037(2) 0.0048(15) -0.0145(17) -0.0014(16)
C1A 0.0141(13) 0.0184(14) 0.0192(15) -0.0037(11) 0.0015(11) -0.0011(11)
C2A 0.0146(14) 0.0204(15) 0.0206(15) -0.0025(12) 0.0016(12) -0.0011(12)
C3A 0.0160(14) 0.0312(18) 0.0210(16) -0.0042(13) 0.0023(12) -0.0015(13)
C4A 0.0191(15) 0.0287(17) 0.0184(15) -0.0058(13) 0.0018(12) -0.0021(13)
C5A 0.0151(14) 0.0221(15) 0.0211(15) -0.0035(12) 0.0005(12) -0.0012(12)
C6A 0.0158(14) 0.0324(18) 0.0236(17) -0.0040(14) 0.0004(12) -0.0003(13)
C7A 0.0184(15) 0.039(2) 0.0286(19) -0.0048(15) -0.0051(14) 0.0016(15)
C8A 0.0265(17) 0.040(2) 0.0219(17) -0.0074(15) -0.0066(14) -0.0002(16)
C9A 0.0241(17) 0.040(2) 0.0197(16) -0.0059(15) 0.0019(13) -0.0041(15)
C10A 0.034(2) 0.065(3) 0.0171(17) -0.0031(18) 0.0030(15) -0.007(2)
C11A 0.0268(19) 0.072(3) 0.0213(18) -0.0073(19) 0.0079(15) -0.011(2)
C12A 0.0221(17) 0.057(3) 0.0222(18) -0.0067(17) 0.0037(14) -0.0057(17)
C13A 0.0138(13) 0.0194(14) 0.0153(14) -0.0005(11) 0.0017(11) -0.0019(11)
C14A 0.0187(15) 0.0183(15) 0.0192(15) -0.0030(12) 0.0015(12) -0.0023(12)
C15A 0.0196(15) 0.0247(16) 0.0210(16) 0.0007(13) 0.0019(12) -0.0060(13)
C16A 0.0150(14) 0.0283(17) 0.0235(16) 0.0015(13) 0.0014(12) -0.0013(13)
C17A 0.0159(15) 0.0223(16) 0.0298(18) 0.0021(13) 0.0013(13) 0.0021(12)
C18A 0.0156(14) 0.0201(15) 0.0188(15) 0.0000(12) 0.0044(12) -0.0003(12)
C19A 0.0194(15) 0.0185(15) 0.0282(18) -0.0016(13) 0.0038(13) -0.0011(12)
C20A 0.0314(19) 0.0247(17) 0.0290(19) -0.0029(14) 0.0031(15) 0.0046(15)
C21A 0.044(2) 0.029(2) 0.033(2) 0.0018(16) 0.0100(18) 0.0091(17)
C22A 0.071(3) 0.043(2) 0.027(2) 0.0027(18) 0.010(2) 0.023(2)
C23A 0.081(4) 0.057(3) 0.031(2) -0.014(2) -0.005(2) 0.016(3)
C24A 0.063(3) 0.080(4) 0.046(3) -0.028(3) -0.015(3) -0.001(3)
C25A 0.038(2) 0.062(3) 0.046(3) -0.023(2) 0.003(2) -0.007(2)
C26A 0.0226(16) 0.0209(16) 0.0311(19) 0.0046(13) 0.0014(14) 0.0004(13)
C27A 0.062(3) 0.0227(19) 0.054(3) -0.0005(18) 0.021(2) 0.0041(19)
C28A 0.087(4) 0.027(2) 0.080(4) 0.017(2) 0.028(3) 0.008(2)
C29A 0.085(4) 0.047(3) 0.054(3) 0.031(2) 0.015(3) 0.009(3)
C30A 0.104(5) 0.050(3) 0.030(2) 0.013(2) 0.008(3) 0.003(3)
C31A 0.072(3) 0.028(2) 0.031(2) 0.0005(17) -0.004(2) -0.002(2)
C32A 0.0147(15) 0.039(2) 0.037(2) 0.0048(16) 0.0044(14) -0.0011(14)
C33A 0.0185(15) 0.0199(15) 0.0255(17) 0.0038(13) 0.0026(13) -0.0020(12)
C34A 0.0244(17) 0.0212(16) 0.034(2) 0.0005(14) -0.0031(15) 0.0005(13)
C35A 0.0296(19) 0.035(2) 0.036(2) -0.0088(16) -0.0009(16) 0.0033(16)
C36A 0.050(3) 0.052(3) 0.038(2) -0.015(2) -0.004(2) 0.013(2)
C37A 0.076(4) 0.037(2) 0.058(3) -0.018(2) -0.033(3) 0.010(2)
C38A 0.076(4) 0.030(2) 0.069(4) 0.001(2) -0.035(3) -0.015(2)
C39A 0.046(2) 0.033(2) 0.044(2) 0.0075(18) -0.014(2) -0.0160(19)
C40A 0.0268(17) 0.0188(15) 0.0305(19) 0.0055(13) -0.0053(14) -0.0060(13)
C41A 0.033(2) 0.0274(18) 0.034(2) 0.0049(15) -0.0049(16) -0.0009(15)
C42A 0.037(2) 0.028(2) 0.058(3) 0.0071(19) -0.012(2) 0.0043(17)
C43A 0.048(3) 0.041(2) 0.052(3) 0.015(2) -0.023(2) -0.006(2)
C44A 0.051(3) 0.049(3) 0.034(2) 0.0044(19) -0.012(2) -0.006(2)
C45A 0.035(2) 0.036(2) 0.029(2) 0.0026(16) -0.0034(16) -0.0045(17)
C46A 0.0151(14) 0.0248(16) 0.0118(14) -0.0034(11) -0.0012(11) -0.0038(12)
C47A 0.0171(14) 0.0225(15) 0.0187(15) -0.0013(12) 0.0022(12) 0.0016(12)
C48A 0.0197(15) 0.0253(17) 0.0250(17) 0.0060(13) 0.0036(13) -0.0031(13)
C49A 0.0156(14) 0.0291(17) 0.0223(17) 0.0017(13) 0.0012(12) -0.0011(13)
C50A 0.0183(15) 0.0252(17) 0.0298(18) 0.0005(14) 0.0043(13) 0.0028(13)
C51A 0.0157(14) 0.0228(16) 0.0227(16) -0.0010(12) 0.0023(12) -0.0014(12)
C52A 0.0224(16) 0.0203(16) 0.0268(17) 0.0031(13) 0.0062(13) 0.0008(13)
C53A 0.035(2) 0.0234(17) 0.031(2) -0.0022(14) 0.0054(16) 0.0008(15)
C54A 0.061(3) 0.033(2) 0.034(2) -0.0043(17) -0.012(2) 0.004(2)
C55A 0.064(3) 0.048(3) 0.046(3) -0.010(2) -0.018(2) -0.002(2)
C56A 0.078(4) 0.039(2) 0.045(3) -0.009(2) -0.013(3) -0.009(2)
C57A 0.097(5) 0.024(2) 0.103(5) -0.011(3) -0.049(4) 0.005(3)
C58A 0.070(4) 0.032(2) 0.087(4) -0.010(3) -0.036(3) 0.011(2)
C59A 0.0304(18) 0.0195(16) 0.0285(18) 0.0011(13) 0.0036(15) 0.0010(14)
C60A 0.046(3) 0.093(4) 0.053(3) 0.046(3) 0.021(2) 0.033(3)
C61A 0.078(4) 0.086(4) 0.047(3) 0.037(3) 0.027(3) 0.030(3)
C62A 0.071(4) 0.056(3) 0.038(3) 0.013(2) -0.014(2) -0.003(3)
C63A 0.035(3) 0.126(6) 0.073(4) 0.045(4) -0.018(3) -0.011(3)
C64A 0.029(2) 0.097(4) 0.044(3) 0.030(3) -0.002(2) -0.006(2)
C65A 0.0190(17) 0.040(2) 0.045(2) 0.0138(18) 0.0099(16) 0.0004(15)
C66A 0.0208(16) 0.0212(16) 0.0310(19) -0.0030(13) 0.0054(14) -0.0011(13)
C67A 0.0270(18) 0.0201(16) 0.038(2) 0.0038(14) 0.0008(15) -0.0055(14)
C68A 0.045(2) 0.039(2) 0.035(2) 0.0045(18) -0.0021(19) -0.0148(19)
C69A 0.068(3) 0.052(3) 0.048(3) 0.016(2) -0.017(3) -0.018(3)
C70A 0.065(4) 0.039(3) 0.086(4) 0.025(3) -0.034(3) -0.010(2)
C71A 0.046(3) 0.031(2) 0.097(5) 0.010(3) -0.010(3) 0.007(2)
C72A 0.035(2) 0.028(2) 0.060(3) -0.0006(19) -0.004(2) 0.0017(17)
C73A 0.0233(17) 0.0214(16) 0.036(2) -0.0029(14) 0.0034(15) 0.0025(13)
C74A 0.041(2) 0.044(2) 0.042(2) -0.0112(19) 0.0130(19) -0.012(2)
C75A 0.054(3) 0.052(3) 0.032(2) -0.007(2) 0.008(2) -0.001(2)
C76A 0.048(3) 0.038(2) 0.040(2) -0.0057(19) -0.015(2) -0.001(2)
C77A 0.046(3) 0.032(2) 0.051(3) -0.0015(19) -0.011(2) -0.0127(19)
C78A 0.033(2) 0.0282(19) 0.036(2) 0.0016(16) -0.0019(16) -0.0058(16)
C79A 0.0291(18) 0.0329(19) 0.0259(18) 0.0042(15) 0.0006(15) -0.0028(15)
C80A 0.084(4) 0.029(2) 0.069(4) 0.002(2) -0.030(3) 0.006(2)
C81A 0.077(4) 0.053(3) 0.056(3) 0.015(3) -0.034(3) 0.004(3)
C82A 0.041(3) 0.047(3) 0.040(3) 0.003(3) 0.015(3) 0.001(3)
C82" 0.041(3) 0.047(3) 0.040(3) 0.003(3) 0.015(3) 0.001(3)
C83A 0.057(3) 0.058(3) 0.044(3) -0.017(2) 0.012(2) 0.010(2)
C84A 0.048(3) 0.037(2) 0.071(4) -0.011(2) 0.007(2) -0.001(2)
C85A 0.030(2) 0.060(3) 0.085(4) 0.008(3) -0.005(2) -0.009(2)
Yb1B 0.01667(6) 0.02267(7) 0.01730(7) 0.00264(5) 0.00061(5) -0.00085(5)
S1B 0.0782(9) 0.0364(6) 0.0345(6) -0.0044(5) -0.0302(6) 0.0072(6)
S2B 0.0455(6) 0.0305(5) 0.0478(7) 0.0111(4) -0.0258(5) -0.0109(4)
O1B 0.0328(14) 0.0433(16) 0.0307(15) -0.0058(12) 0.0023(12) -0.0141(12)
O2B 0.0298(14) 0.0434(16) 0.0286(14) -0.0062(12) 0.0060(11) 0.0021(12)
N1B 0.0147(12) 0.0223(13) 0.0144(12) -0.0022(10) 0.0015(10) -0.0009(10)
N2B 0.0169(12) 0.0217(13) 0.0158(13) 0.0010(10) 0.0032(10) -0.0006(10)
N3B 0.046(2) 0.0360(19) 0.047(2) 0.0082(16) -0.0202(18) -0.0002(16)
C1B 0.0139(13) 0.0191(14) 0.0170(14) -0.0005(11) -0.0001(11) -0.0025(11)
C2B 0.0147(13) 0.0180(14) 0.0171(14) 0.0016(11) 0.0014(11) -0.0017(11)
C3B 0.0169(14) 0.0234(15) 0.0175(15) 0.0009(12) 0.0003(12) -0.0026(12)
C4B 0.0170(14) 0.0257(16) 0.0168(15) 0.0019(12) -0.0010(12) -0.0017(12)
C5B 0.0174(14) 0.0231(16) 0.0183(15) 0.0009(12) 0.0000(12) -0.0016(12)
C6B 0.0175(15) 0.0331(18) 0.0239(17) -0.0042(14) 0.0019(13) -0.0008(14)
C7B 0.0268(18) 0.048(2) 0.0178(17) -0.0045(15) 0.0061(14) -0.0017(16)
C8B 0.0304(18) 0.047(2) 0.0159(16) -0.0047(15) -0.0003(14) -0.0021(17)
C9B 0.0226(16) 0.0351(19) 0.0180(16) -0.0008(14) -0.0016(13) -0.0024(14)
C10B 0.0240(17) 0.053(2) 0.0202(17) 0.0011(16) -0.0061(14) -0.0007(17)
C11B 0.0186(16) 0.052(2) 0.0241(18) 0.0014(17) -0.0061(14) -0.0001(16)
C12B 0.0170(15) 0.0363(19) 0.0230(17) -0.0007(14) -0.0013(13) -0.0005(14)
C13B 0.0127(13) 0.0202(15) 0.0199(15) -0.0008(12) 0.0003(11) -0.0010(11)
C14B 0.0157(14) 0.0221(16) 0.0234(16) 0.0003(12) 0.0009(12) 0.0001(12)
C15B 0.0164(15) 0.0274(17) 0.0265(17) -0.0009(14) 0.0014(13) 0.0031(13)
C16B 0.0137(14) 0.0357(19) 0.0239(17) 0.0019(14) 0.0023(12) -0.0008(13)
C17B 0.0219(16) 0.0259(17) 0.0216(16) 0.0053(13) -0.0015(13) -0.0039(13)
C18B 0.0176(14) 0.0233(15) 0.0141(14) 0.0015(12) -0.0005(11) -0.0014(12)
C19B 0.0212(16) 0.0219(16) 0.0265(17) 0.0000(13) 0.0052(13) 0.0002(13)
C20B 0.0254(17) 0.0221(16) 0.032(2) -0.0014(14) -0.0042(15) 0.0041(14)
C79B 0.0299(18) 0.0303(18) 0.0229(18) 0.0053(14) -0.0006(14) -0.0013(15)
C21B 0.033(2) 0.032(2) 0.040(2) 0.0076(17) -0.0108(17) -0.0052(16)
C22B 0.048(3) 0.040(2) 0.050(3) 0.006(2) -0.025(2) -0.011(2)
C23B 0.059(3) 0.032(2) 0.044(3) -0.0039(19) -0.024(2) 0.004(2)
C24B 0.056(3) 0.044(3) 0.033(2) -0.0111(19) -0.003(2) 0.009(2)
C25B 0.036(2) 0.038(2) 0.049(3) -0.0129(19) 0.0041(19) 0.0000(18)
C26B 0.0263(17) 0.0231(17) 0.034(2) 0.0059(14) 0.0030(15) 0.0010(14)
C27B 0.035(2) 0.036(2) 0.050(3) -0.0052(19) -0.0066(19) 0.0112(18)
C28B 0.038(2) 0.043(3) 0.078(4) 0.010(3) -0.008(2) 0.013(2)
C29B 0.044(3) 0.047(3) 0.064(3) 0.023(2) -0.024(2) -0.003(2)
C30B 0.090(4) 0.051(3) 0.039(3) 0.011(2) -0.026(3) 0.005(3)
C31B 0.071(3) 0.045(3) 0.030(2) 0.0025(19) -0.004(2) 0.014(2)
C32B 0.0211(18) 0.050(3) 0.042(2) 0.0128(19) 0.0078(16) -0.0028(17)
C33B 0.0221(16) 0.0225(16) 0.0191(16) 0.0048(12) 0.0022(12) 0.0000(13)
C34B 0.0337(19) 0.0237(16) 0.0164(16) 0.0050(12) 0.0020(14) -0.0020(14)
C35B 0.044(2) 0.037(2) 0.029(2) -0.0024(16) -0.0019(17) -0.0025(18)
C36B 0.061(3) 0.048(3) 0.033(2) -0.004(2) -0.007(2) -0.018(2)
C37B 0.093(4) 0.034(2) 0.030(2) -0.0070(18) -0.005(2) -0.014(3)
C38B 0.077(4) 0.042(3) 0.056(3) -0.018(2) -0.001(3) 0.013(3)
C39B 0.049(3) 0.040(2) 0.038(2) -0.0104(19) -0.002(2) 0.013(2)
C40B 0.0268(17) 0.0248(17) 0.0210(16) 0.0060(13) 0.0037(13) 0.0055(14)
C41B 0.0315(19) 0.035(2) 0.029(2) 0.0096(15) 0.0013(15) -0.0015(16)
C42B 0.048(3) 0.045(2) 0.035(2) 0.0207(19) 0.0048(19) -0.001(2)
C43B 0.057(3) 0.054(3) 0.027(2) 0.0174(19) 0.0003(19) 0.008(2)
C44B 0.060(3) 0.049(3) 0.030(2) 0.0049(19) -0.013(2) 0.003(2)
C45B 0.043(2) 0.034(2) 0.031(2) 0.0052(16) -0.0085(18) -0.0011(18)
C46B 0.0137(13) 0.0240(15) 0.0132(14) -0.0006(11) 0.0028(11) 0.0002(12)
C47B 0.0202(15) 0.0248(16) 0.0200(16) 0.0008(13) -0.0012(12) -0.0001(13)
C48B 0.0209(16) 0.0299(18) 0.0251(17) -0.0037(14) -0.0026(13) 0.0081(14)
C49B 0.0133(14) 0.041(2) 0.0196(16) -0.0047(14) 0.0013(12) 0.0009(14)
C50B 0.0148(14) 0.0325(18) 0.0219(16) -0.0040(13) 0.0029(12) -0.0051(13)
C51B 0.0183(15) 0.0245(16) 0.0142(14) -0.0004(12) 0.0017(11) -0.0001(12)
C52B 0.0225(16) 0.0211(16) 0.0225(16) 0.0029(12) 0.0023(13) 0.0016(13)
C53B 0.0241(17) 0.0248(17) 0.0261(18) -0.0006(13) 0.0001(14) 0.0028(14)
C54B 0.0273(18) 0.0331(19) 0.0259(18) 0.0000(15) 0.0015(14) -0.0006(15)
C55B 0.039(2) 0.045(2) 0.0236(19) -0.0044(16) 0.0030(16) 0.0011(18)
C56B 0.049(3) 0.038(2) 0.038(2) -0.0135(18) -0.006(2) 0.0032(19)
C57B 0.056(3) 0.030(2) 0.048(3) -0.0038(19) -0.010(2) -0.009(2)
C58B 0.045(2) 0.029(2) 0.037(2) 0.0009(17) -0.0006(18) -0.0071(18)
C59B 0.036(2) 0.0216(17) 0.0265(18) 0.0021(14) -0.0024(15) 0.0020(15)
C60B 0.053(3) 0.038(2) 0.040(2) 0.0017(19) -0.005(2) 0.017(2)
C61B 0.075(4) 0.041(3) 0.056(3) 0.001(2) -0.021(3) 0.022(3)
C62B 0.095(4) 0.047(3) 0.032(2) 0.009(2) -0.021(3) 0.011(3)
C63B 0.080(4) 0.053(3) 0.025(2) 0.009(2) 0.003(2) 0.001(3)
C64B 0.048(2) 0.037(2) 0.028(2) 0.0040(16) 0.0026(18) 0.0008(19)
C65B 0.0132(15) 0.050(2) 0.043(2) -0.0067(19) 0.0006(15) 0.0040(16)
C66B 0.0170(14) 0.0245(16) 0.0211(16) -0.0034(12) 0.0028(12) -0.0019(12)
C67B 0.0198(15) 0.0277(17) 0.0234(17) 0.0014(13) -0.0001(13) 0.0000(13)
C68B 0.041(2) 0.0274(19) 0.044(2) 0.0040(17) 0.0065(19) 0.0062(17)
C69B 0.055(3) 0.029(2) 0.059(3) 0.013(2) 0.007(2) 0.008(2)
C70B 0.053(3) 0.050(3) 0.046(3) 0.026(2) 0.003(2) 0.005(2)
C71B 0.063(3) 0.058(3) 0.027(2) 0.009(2) 0.003(2) 0.001(2)
C72B 0.043(2) 0.039(2) 0.027(2) 0.0029(16) 0.0002(17) -0.0046(18)
C73B 0.0317(18) 0.0239(17) 0.0210(17) -0.0045(13) 0.0046(14) -0.0018(14)
C74B 0.036(2) 0.044(2) 0.032(2) -0.0119(18) 0.0005(17) -0.0077(18)
C75B 0.056(3) 0.054(3) 0.040(3) -0.014(2) -0.011(2) -0.011(2)
C76B 0.078(4) 0.043(3) 0.027(2) -0.0109(19) -0.005(2) 0.005(2)
C77B 0.066(3) 0.040(2) 0.028(2) -0.0058(18) 0.011(2) 0.010(2)
C78B 0.039(2) 0.0302(19) 0.031(2) -0.0031(15) 0.0082(17) 0.0024(16)
C80B 0.082(11) 0.026(8) 0.094(5) 0.007(4) -0.036(10) 0.000(9)
C81B 0.056(14) 0.050(4) 0.075(17) 0.020(8) -0.036(10) 0.000(11)
C80' 0.082(11) 0.026(8) 0.094(5) 0.007(4) -0.036(10) 0.000(9)
C81' 0.056(14) 0.050(4) 0.075(17) 0.020(8) -0.036(10) 0.000(11)
C82B 0.038(3) 0.073(8) 0.045(9) 0.018(8) -0.027(4) -0.033(3)
C83B 0.036(4) 0.037(4) 0.060(5) -0.014(3) -0.009(3) -0.003(3)
C84B 0.034(3) 0.057(4) 0.041(5) -0.029(4) -0.018(4) 0.013(3)
C85B 0.054(3) 0.055(3) 0.032(3) 0.003(2) 0.013(2) 0.009(3)
C82' 0.038(3) 0.073(8) 0.045(9) 0.018(8) -0.027(4) -0.033(3)
C83' 0.036(4) 0.037(4) 0.060(5) -0.014(3) -0.009(3) -0.003(3)
C84' 0.034(3) 0.057(4) 0.041(5) -0.029(4) -0.018(4) 0.013(3)
C85' 0.054(3) 0.055(3) 0.032(3) 0.003(2) 0.013(2) 0.009(3)
Yb1C 0.01699(6) 0.02013(7) 0.01435(6) -0.00222(5) -0.00070(5) 0.00053(5)
S1C 0.0302(5) 0.0291(4) 0.0270(5) -0.0016(4) -0.0122(4) 0.0000(4)
S2C 0.0308(5) 0.0267(4) 0.0307(5) -0.0076(4) -0.0137(4) 0.0063(4)
O1C 0.0306(14) 0.0300(14) 0.0357(15) 0.0040(11) -0.0038(11) 0.0072(11)
O2C 0.0256(13) 0.0379(15) 0.0250(13) 0.0057(11) 0.0034(10) -0.0033(11)
N1C 0.0143(12) 0.0185(13) 0.0215(13) -0.0029(10) 0.0001(10) 0.0001(10)
N2C 0.0150(12) 0.0217(13) 0.0142(12) -0.0002(10) 0.0019(10) 0.0010(10)
N3C 0.0329(17) 0.0270(16) 0.0330(18) -0.0075(13) -0.0058(14) -0.0055(13)
C1C 0.0160(13) 0.0174(14) 0.0140(14) 0.0025(11) 0.0006(11) 0.0011(11)
C2C 0.0153(13) 0.0165(14) 0.0150(14) 0.0005(11) -0.0005(11) 0.0018(11)
C3C 0.0166(14) 0.0202(15) 0.0177(15) -0.0024(12) -0.0012(11) 0.0005(12)
C4C 0.0200(15) 0.0247(16) 0.0167(15) 0.0001(12) -0.0005(12) 0.0018(13)
C5C 0.0200(15) 0.0243(16) 0.0119(14) 0.0006(11) 0.0013(11) 0.0029(12)
C6C 0.0192(15) 0.0353(19) 0.0202(16) 0.0067(14) 0.0032(13) 0.0000(14)
C7C 0.0260(18) 0.050(2) 0.0198(17) 0.0073(16) 0.0042(14) 0.0029(17)
C8C 0.035(2) 0.046(2) 0.0128(15) 0.0039(15) 0.0004(14) 0.0015(17)
C9C 0.0251(17) 0.037(2) 0.0169(16) 0.0017(14) -0.0006(13) 0.0026(15)
C10C 0.0283(18) 0.053(2) 0.0181(17) 0.0014(16) -0.0062(14) -0.0003(17)
C11C 0.0209(17) 0.057(3) 0.0241(19) 0.0001(17) -0.0064(14) -0.0021(17)
C12C 0.0175(15) 0.038(2) 0.0205(16) -0.0004(14) -0.0011(13) -0.0017(14)
C13C 0.0148(13) 0.0194(14) 0.0144(14) 0.0011(11) 0.0002(11) 0.0001(11)
C14C 0.0177(14) 0.0223(15) 0.0162(15) 0.0003(12) 0.0008(12) 0.0020(12)
C15C 0.0195(15) 0.0266(17) 0.0185(15) -0.0016(12) 0.0025(12) 0.0026(13)
C16C 0.0166(15) 0.0351(19) 0.0240(17) -0.0005(14) 0.0010(13) 0.0027(14)
C17C 0.0189(15) 0.0269(17) 0.0239(17) -0.0004(13) 0.0019(13) -0.0041(13)
C18C 0.0185(15) 0.0217(15) 0.0197(15) 0.0025(12) -0.0002(12) 0.0002(12)
C19C 0.0200(15) 0.0192(15) 0.0182(15) -0.0021(12) 0.0027(12) -0.0004(12)
C20C 0.0369(19) 0.0195(15) 0.0156(15) -0.0041(12) 0.0029(14) 0.0023(14)
C21C 0.048(2) 0.0267(19) 0.0275(19) 0.0023(15) 0.0045(17) -0.0021(17)
C22C 0.069(3) 0.027(2) 0.040(2) 0.0093(18) 0.009(2) -0.002(2)
C23C 0.083(4) 0.026(2) 0.028(2) 0.0048(16) 0.003(2) 0.015(2)
C24C 0.059(3) 0.036(2) 0.029(2) -0.0044(17) -0.0088(19) 0.017(2)
C25C 0.040(2) 0.0321(19) 0.0211(18) -0.0030(14) -0.0016(15) 0.0050(16)
C26C 0.0281(17) 0.0247(17) 0.0187(16) -0.0037(13) 0.0019(13) -0.0059(14)
C27C 0.052(3) 0.038(2) 0.0219(19) -0.0020(16) -0.0080(17) 0.0079(19)
C28C 0.073(3) 0.054(3) 0.028(2) -0.004(2) -0.016(2) 0.002(3)
C29C 0.060(3) 0.052(3) 0.024(2) -0.0158(18) -0.0002(19) -0.008(2)
C30C 0.051(3) 0.048(3) 0.033(2) -0.0177(19) 0.005(2) 0.004(2)
C31C 0.035(2) 0.036(2) 0.0270(19) -0.0107(16) -0.0020(16) 0.0036(17)
C32C 0.0194(17) 0.052(3) 0.039(2) -0.0071(19) 0.0095(16) -0.0003(17)
C33C 0.0194(15) 0.0188(15) 0.0263(17) 0.0009(12) 0.0003(13) -0.0021(12)
C34C 0.0213(16) 0.0244(17) 0.0262(18) -0.0021(13) 0.0021(13) -0.0052(13)
C35C 0.0324(19) 0.0291(19) 0.0281(19) -0.0025(15) -0.0032(15) -0.0002(15)
C36C 0.034(2) 0.046(2) 0.031(2) -0.0087(18) -0.0045(17) 0.0026(18)
C37C 0.042(3) 0.052(3) 0.055(3) -0.012(2) -0.010(2) -0.016(2)
C38C 0.068(4) 0.036(3) 0.086(4) 0.005(3) -0.032(3) -0.027(2)
C39C 0.054(3) 0.032(2) 0.057(3) 0.007(2) -0.021(2) -0.015(2)
C40C 0.0273(18) 0.0214(16) 0.033(2) 0.0032(14) -0.0053(15) -0.0050(14)
C41C 0.034(2) 0.046(2) 0.039(2) 0.0103(19) 0.0012(18) 0.0047(19)
C42C 0.035(2) 0.063(3) 0.064(3) 0.019(3) -0.009(2) 0.011(2)
C43C 0.053(3) 0.040(2) 0.048(3) 0.016(2) -0.022(2) -0.007(2)
C44C 0.059(3) 0.044(3) 0.034(2) 0.0114(19) 0.002(2) -0.005(2)
C45C 0.039(2) 0.041(2) 0.044(3) 0.0143(19) 0.0050(19) 0.0025(19)
C46C 0.0129(13) 0.0218(15) 0.0142(14) -0.0004(11) 0.0004(11) 0.0003(11)
C47C 0.0210(15) 0.0228(16) 0.0210(16) -0.0009(12) -0.0005(13) 0.0007(13)
C48C 0.0224(17) 0.0301(18) 0.033(2) 0.0019(15) -0.0015(14) -0.0068(14)
C49C 0.0159(15) 0.038(2) 0.0273(18) 0.0032(15) -0.0011(13) -0.0028(14)
C50C 0.0173(15) 0.0308(18) 0.0276(18) -0.0011(14) 0.0017(13) 0.0042(13)
C51C 0.0168(14) 0.0236(16) 0.0194(15) -0.0006(12) 0.0007(12) 0.0020(12)
C52C 0.0273(17) 0.0202(16) 0.0247(17) -0.0006(13) -0.0014(14) 0.0001(13)
C53C 0.0199(16) 0.0258(17) 0.0311(19) 0.0034(14) -0.0033(14) -0.0021(13)
C54C 0.0274(18) 0.037(2) 0.032(2) 0.0062(16) -0.0034(15) -0.0035(16)
C55C 0.034(2) 0.051(3) 0.035(2) 0.0081(19) -0.0001(18) -0.0101(19)
C56C 0.051(3) 0.046(3) 0.044(3) 0.023(2) -0.012(2) -0.012(2)
C57C 0.052(3) 0.029(2) 0.050(3) 0.0095(19) -0.013(2) -0.0006(19)
C58C 0.038(2) 0.0277(19) 0.036(2) 0.0030(16) -0.0083(17) 0.0003(16)
C59C 0.048(2) 0.0222(18) 0.035(2) -0.0027(15) -0.0130(18) 0.0054(17)
C60C 0.070(3) 0.030(2) 0.056(3) -0.003(2) -0.030(3) -0.007(2)
C61C 0.102(5) 0.032(3) 0.082(5) -0.008(3) -0.054(4) -0.004(3)
C62C 0.124(6) 0.055(3) 0.048(3) -0.011(3) -0.041(4) 0.008(4)
C63C 0.111(5) 0.061(3) 0.037(3) -0.015(3) -0.008(3) 0.016(4)
C64C 0.067(3) 0.041(2) 0.032(2) -0.0056(19) -0.003(2) 0.006(2)
C65C 0.0208(18) 0.050(3) 0.043(2) 0.0049(19) 0.0001(16) -0.0051(17)
C66C 0.0195(15) 0.0211(15) 0.0242(17) -0.0002(13) 0.0004(13) 0.0026(12)
C67C 0.0221(16) 0.0299(18) 0.0203(16) -0.0050(13) -0.0037(13) 0.0058(14)
C68C 0.049(3) 0.034(2) 0.038(2) -0.0062(17) -0.0001(19) 0.0101(19)
C69C 0.062(3) 0.039(2) 0.050(3) -0.019(2) -0.002(2) 0.007(2)
C70C 0.057(3) 0.060(3) 0.045(3) -0.029(2) 0.002(2) 0.006(3)
C71C 0.055(3) 0.070(3) 0.032(2) -0.008(2) 0.009(2) -0.002(3)
C72C 0.042(2) 0.040(2) 0.029(2) -0.0044(17) 0.0018(17) -0.0011(18)
C73C 0.036(2) 0.0227(17) 0.0249(18) -0.0017(13) -0.0033(15) -0.0008(15)
C74C 0.044(3) 0.051(3) 0.043(3) 0.010(2) -0.010(2) 0.003(2)
C75C 0.066(4) 0.060(3) 0.058(3) 0.014(3) -0.035(3) 0.002(3)
C76C 0.106(5) 0.044(3) 0.036(3) 0.012(2) -0.021(3) -0.024(3)
C77C 0.096(4) 0.041(3) 0.031(2) 0.0059(19) 0.007(3) -0.021(3)
C78C 0.061(3) 0.0251(19) 0.031(2) -0.0005(15) 0.0110(19) -0.0073(19)
C79C 0.0219(16) 0.0290(17) 0.0207(16) -0.0057(13) 0.0018(13) -0.0006(14)
C80C 0.060(3) 0.025(2) 0.051(3) -0.0010(18) -0.005(2) -0.002(2)
C81C 0.040(2) 0.043(2) 0.060(3) -0.016(2) -0.020(2) -0.006(2)
C82C 0.030(2) 0.046(2) 0.038(2) -0.0036(18) -0.0012(17) 0.0150(18)
C83C 0.042(2) 0.027(2) 0.060(3) 0.0146(19) -0.009(2) -0.0008(18)
C84C 0.035(2) 0.049(2) 0.030(2) 0.0173(18) -0.0073(17) -0.0109(19)
C85C 0.053(3) 0.066(3) 0.046(3) -0.002(2) 0.025(2) 0.003(3)

loop_
_atom_type_symbol
_atom_type_description
_atom_type_scat_dispersion_real
_atom_type_scat_dispersion_imag
_atom_type_scat_source
C C 0.0033 0.0016 'International Tables Vol C Tables 4.2.6.8 and 6.1.1.4'
H H 0.0000 0.0000 'International Tables Vol C Tables 4.2.6.8 and 6.1.1.4'
N N 0.0061 0.0033 'International Tables Vol C Tables 4.2.6.8 and 6.1.1.4'
O O 0.0106 0.0060 'International Tables Vol C Tables 4.2.6.8 and 6.1.1.4'
S S 0.1246 0.1234 'International Tables Vol C Tables 4.2.6.8 and 6.1.1.4'
Yb Yb -0.3850 5.5486 'International Tables Vol C Tables 4.2.6.8 and 6.1.1.4'

loop_
_geom_angle_atom_site_label_1
_geom_angle_atom_site_label_2
_geom_angle_atom_site_label_3
_geom_angle
_geom_angle_site_symmetry_1
_geom_angle_site_symmetry_3
_geom_angle_publ_flag
N2A Yb1A N1A 72.65(9) . . ?
N2A Yb1A O1A 131.78(10) . . ?
N1A Yb1A O1A 91.31(10) . . ?
N2A Yb1A O2A 84.13(9) . . ?
N1A Yb1A O2A 124.34(9) . . ?
O1A Yb1A O2A 67.82(10) . . ?
N2A Yb1A S1A 98.84(7) . . ?
N1A Yb1A S1A 96.60(7) . . ?
O1A Yb1A S1A 128.54(7) . . ?
O2A Yb1A S1A 137.30(7) . . ?
N2A Yb1A S2A 134.92(7) . . ?
N1A Yb1A S2A 145.28(7) . . ?
O1A Yb1A S2A 82.29(8) . . ?
O2A Yb1A S2A 84.69(7) . . ?
S1A Yb1A S2A 63.10(3) . . ?
N2A Yb1A C2A 23.42(8) . . ?
N1A Yb1A C2A 49.79(8) . . ?
O1A Yb1A C2A 126.63(9) . . ?
O2A Yb1A C2A 102.13(9) . . ?
S1A Yb1A C2A 95.24(6) . . ?
S2A Yb1A C2A 150.88(6) . . ?
N2A Yb1A C1A 49.74(8) . . ?
N1A Yb1A C1A 23.50(8) . . ?
O1A Yb1A C1A 110.41(9) . . ?
O2A Yb1A C1A 117.96(9) . . ?
S1A Yb1A C1A 94.31(6) . . ?
S2A Yb1A C1A 156.66(6) . . ?
C2A Yb1A C1A 26.49(8) . . ?
C79A S1A Yb1A 89.20(14) . . ?
C79A S2A Yb1A 86.92(13) . . ?
C83A O1A C82A 103.3(8) . . ?
C83A O1A C82" 123.0(8) . . ?
C83A O1A Yb1A 117.9(2) . . ?
C82A O1A Yb1A 126.0(6) . . ?
C82" O1A Yb1A 114.8(6) . . ?
C85A O2A C84A 113.2(4) . . ?
C85A O2A Yb1A 125.6(3) . . ?
C84A O2A Yb1A 107.2(3) . . ?
C2A N2A C46A 117.7(3) . . ?
C2A N2A Yb1A 111.2(2) . . ?
C46A N2A Yb1A 131.0(2) . . ?
C1A N1A C13A 116.9(3) . . ?
C1A N1A Yb1A 110.54(19) . . ?
C13A N1A Yb1A 132.1(2) . . ?
C79A N3A C81A 122.8(4) . . ?
C79A N3A C80A 121.7(4) . . ?
C81A N3A C80A 115.2(4) . . ?
N1A C1A C2A 121.8(3) . . ?
N1A C1A C5A 130.7(3) . . ?
C2A C1A C5A 107.5(3) . . ?
N1A C1A Yb1A 45.96(15) . . ?
C2A C1A Yb1A 76.57(18) . . ?
C5A C1A Yb1A 171.1(2) . . ?
N2A C2A C1A 121.7(3) . . ?
N2A C2A C3A 130.1(3) . . ?
C1A C2A C3A 108.2(3) . . ?
N2A C2A Yb1A 45.40(15) . . ?
C1A C2A Yb1A 76.95(18) . . ?
C3A C2A Yb1A 171.1(2) . . ?
C12A C3A C4A 118.2(3) . . ?
C12A C3A C2A 135.9(3) . . ?
C4A C3A C2A 105.9(3) . . ?
C9A C4A C5A 124.7(3) . . ?
C9A C4A C3A 123.6(3) . . ?
C5A C4A C3A 111.7(3) . . ?
C6A C5A C4A 117.4(3) . . ?
C6A C5A C1A 136.0(3) . . ?
C4A C5A C1A 106.7(3) . . ?
C5A C6A C7A 118.6(3) . . ?
C5A C6A H6AA 120.7 . . ?
C7A C6A H6AA 120.7 . . ?
C8A C7A C6A 123.4(3) . . ?
C8A C7A H7AA 118.3 . . ?
C6A C7A H7AA 118.3 . . ?
C7A C8A C9A 119.4(3) . . ?
C7A C8A H8AA 120.3 . . ?
C9A C8A H8AA 120.3 . . ?
C4A C9A C10A 116.8(3) . . ?
C4A C9A C8A 116.6(3) . . ?
C10A C9A C8A 126.6(3) . . ?
C11A C10A C9A 119.6(4) . . ?
C11A C10A H10A 120.2 . . ?
C9A C10A H10A 120.2 . . ?
C10A C11A C12A 122.7(4) . . ?
C10A C11A H11A 118.7 . . ?
C12A C11A H11A 118.7 . . ?
C3A C12A C11A 119.0(3) . . ?
C3A C12A H12A 120.5 . . ?
C11A C12A H12A 120.5 . . ?
C18A C13A C14A 119.0(3) . . ?
C18A C13A N1A 120.4(3) . . ?
C14A C13A N1A 120.7(3) . . ?
C15A C14A C13A 119.0(3) . . ?
C15A C14A C19A 119.9(3) . . ?
C13A C14A C19A 120.9(3) . . ?
C16A C15A C14A 122.8(3) . . ?
C16A C15A H15A 118.6 . . ?
C14A C15A H15A 118.6 . . ?
C15A C16A C17A 117.4(3) . . ?
C15A C16A C32A 122.4(3) . . ?
C17A C16A C32A 120.2(3) . . ?
C16A C17A C18A 122.7(3) . . ?
C16A C17A H17A 118.6 . . ?
C18A C17A H17A 118.6 . . ?
C17A C18A C13A 119.0(3) . . ?
C17A C18A C33A 118.7(3) . . ?
C13A C18A C33A 122.3(3) . . ?
C14A C19A C26A 114.0(3) . . ?
C14A C19A C20A 110.6(3) . . ?
C26A C19A C20A 112.8(3) . . ?
C14A C19A H19A 106.3 . . ?
C26A C19A H19A 106.3 . . ?
C20A C19A H19A 106.3 . . ?
C25A C20A C21A 117.5(4) . . ?
C25A C20A C19A 121.4(3) . . ?
C21A C20A C19A 121.1(4) . . ?
C20A C21A C22A 120.7(4) . . ?
C20A C21A H21A 119.6 . . ?
C22A C21A H21A 119.6 . . ?
C23A C22A C21A 120.5(4) . . ?
C23A C22A H22A 119.7 . . ?
C21A C22A H22A 119.7 . . ?
C24A C23A C22A 119.1(5) . . ?
C24A C23A H23A 120.4 . . ?
C22A C23A H23A 120.4 . . ?
C23A C24A C25A 120.7(5) . . ?
C23A C24A H24A 119.6 . . ?
C25A C24A H24A 119.6 . . ?
C20A C25A C24A 121.3(5) . . ?
C20A C25A H25A 119.4 . . ?
C24A C25A H25A 119.4 . . ?
C27A C26A C31A 117.2(4) . . ?
C27A C26A C19A 120.9(4) . . ?
C31A C26A C19A 121.7(3) . . ?
C26A C27A C28A 120.4(4) . . ?
C26A C27A H27A 119.8 . . ?
C28A C27A H27A 119.8 . . ?
C29A C28A C27A 120.8(5) . . ?
C29A C28A H28A 119.6 . . ?
C27A C28A H28A 119.6 . . ?
C30A C29A C28A 119.6(5) . . ?
C30A C29A H29A 120.2 . . ?
C28A C29A H29A 120.2 . . ?
C29A C30A C31A 119.9(5) . . ?
C29A C30A H30A 120.0 . . ?
C31A C30A H30A 120.0 . . ?
C26A C31A C30A 122.0(4) . . ?
C26A C31A H31A 119.0 . . ?
C30A C31A H31A 119.0 . . ?
C16A C32A H32A 109.5 . . ?
C16A C32A H32B 109.5 . . ?
H32A C32A H32B 109.5 . . ?
C16A C32A H32C 109.5 . . ?
H32A C32A H32C 109.5 . . ?
H32B C32A H32C 109.5 . . ?
C34A C33A C18A 114.4(3) . . ?
C34A C33A C40A 110.3(3) . . ?
C18A C33A C40A 110.9(3) . . ?
C34A C33A H33A 107.0 . . ?
C18A C33A H33A 107.0 . . ?
C40A C33A H33A 107.0 . . ?
C35A C34A C39A 118.0(4) . . ?
C35A C34A C33A 124.0(3) . . ?
C39A C34A C33A 117.9(4) . . ?
C34A C35A C36A 120.9(4) . . ?
C34A C35A H35A 119.6 . . ?
C36A C35A H35A 119.6 . . ?
C37A C36A C35A 120.6(5) . . ?
C37A C36A H36A 119.7 . . ?
C35A C36A H36A 119.7 . . ?
C38A C37A C36A 119.3(4) . . ?
C38A C37A H37A 120.3 . . ?
C36A C37A H37A 120.3 . . ?
C37A C38A C39A 120.4(5) . . ?
C37A C38A H38A 119.8 . . ?
C39A C38A H38A 119.8 . . ?
C38A C39A C34A 120.7(5) . . ?
C38A C39A H39A 119.7 . . ?
C34A C39A H39A 119.7 . . ?
C41A C40A C45A 117.8(3) . . ?
C41A C40A C33A 122.4(3) . . ?
C45A C40A C33A 119.8(3) . . ?
C40A C41A C42A 121.4(4) . . ?
C40A C41A H41A 119.3 . . ?
C42A C41A H41A 119.3 . . ?
C43A C42A C41A 120.2(4) . . ?
C43A C42A H42A 119.9 . . ?
C41A C42A H42A 119.9 . . ?
C42A C43A C44A 119.2(4) . . ?
C42A C43A H43A 120.4 . . ?
C44A C43A H43A 120.4 . . ?
C43A C44A C45A 120.5(4) . . ?
C43A C44A H44A 119.7 . . ?
C45A C44A H44A 119.7 . . ?
C40A C45A C44A 120.9(4) . . ?
C40A C45A H45A 119.6 . . ?
C44A C45A H45A 119.6 . . ?
C47A C46A C51A 118.9(3) . . ?
C47A C46A N2A 120.5(3) . . ?
C51A C46A N2A 120.5(3) . . ?
C48A C47A C46A 119.3(3) . . ?
C48A C47A C52A 119.7(3) . . ?
C46A C47A C52A 120.9(3) . . ?
C49A C48A C47A 122.4(3) . . ?
C49A C48A H48A 118.8 . . ?
C47A C48A H48A 118.8 . . ?
C48A C49A C50A 117.7(3) . . ?
C48A C49A C65A 121.8(3) . . ?
C50A C49A C65A 120.5(3) . . ?
C49A C50A C51A 122.1(3) . . ?
C49A C50A H50A 119.0 . . ?
C51A C50A H50A 119.0 . . ?
C50A C51A C46A 119.5(3) . . ?
C50A C51A C66A 119.6(3) . . ?
C46A C51A C66A 120.9(3) . . ?
C47A C52A C59A 112.2(3) . . ?
C47A C52A C53A 111.7(3) . . ?
C59A C52A C53A 111.2(3) . . ?
C47A C52A H52A 107.1 . . ?
C59A C52A H52A 107.1 . . ?
C53A C52A H52A 107.1 . . ?
C58A C53A C54A 116.0(4) . . ?
C58A C53A C52A 122.5(4) . . ?
C54A C53A C52A 121.5(3) . . ?
C53A C54A C55A 122.0(4) . . ?
C53A C54A H54A 119.0 . . ?
C55A C54A H54A 119.0 . . ?
C56A C55A C54A 120.5(5) . . ?
C56A C55A H55A 119.7 . . ?
C54A C55A H55A 119.7 . . ?
C57A C56A C55A 118.8(5) . . ?
C57A C56A H56A 120.6 . . ?
C55A C56A H56A 120.6 . . ?
C56A C57A C58A 120.8(5) . . ?
C56A C57A H57A 119.6 . . ?
C58A C57A H57A 119.6 . . ?
C53A C58A C57A 121.9(5) . . ?
C53A C58A H58A 119.0 . . ?
C57A C58A H58A 119.0 . . ?
C60A C59A C64A 116.2(4) . . ?
C60A C59A C52A 123.8(4) . . ?
C64A C59A C52A 120.0(3) . . ?
C59A C60A C61A 122.2(5) . . ?
C59A C60A H60A 118.9 . . ?
C61A C60A H60A 118.9 . . ?
C62A C61A C60A 120.6(5) . . ?
C62A C61A H61A 119.7 . . ?
C60A C61A H61A 119.7 . . ?
C61A C62A C63A 118.9(5) . . ?
C61A C62A H62A 120.6 . . ?
C63A C62A H62A 120.6 . . ?
C62A C63A C64A 119.9(5) . . ?
C62A C63A H63A 120.0 . . ?
C64A C63A H63A 120.0 . . ?
C59A C64A C63A 122.2(5) . . ?
C59A C64A H64A 118.9 . . ?
C63A C64A H64A 118.9 . . ?
C49A C65A H65A 109.5 . . ?
C49A C65A H65B 109.5 . . ?
H65A C65A H65B 109.5 . . ?
C49A C65A H65C 109.5 . . ?
H65A C65A H65C 109.5 . . ?
H65B C65A H65C 109.5 . . ?
C51A C66A C73A 113.4(3) . . ?
C51A C66A C67A 110.4(3) . . ?
C73A C66A C67A 113.4(3) . . ?
C51A C66A H66A 106.4 . . ?
C73A C66A H66A 106.4 . . ?
C67A C66A H66A 106.4 . . ?
C72A C67A C68A 118.0(4) . . ?
C72A C67A C66A 124.6(4) . . ?
C68A C67A C66A 117.3(4) . . ?
C69A C68A C67A 121.4(5) . . ?
C69A C68A H68A 119.3 . . ?
C67A C68A H68A 119.3 . . ?
C70A C69A C68A 119.5(5) . . ?
C70A C69A H69A 120.2 . . ?
C68A C69A H69A 120.2 . . ?
C71A C70A C69A 120.2(5) . . ?
C71A C70A H70A 119.9 . . ?
C69A C70A H70A 119.9 . . ?
C70A C71A C72A 120.5(5) . . ?
C70A C71A H71A 119.8 . . ?
C72A C71A H71A 119.8 . . ?
C67A C72A C71A 120.4(5) . . ?
C67A C72A H72A 119.8 . . ?
C71A C72A H72A 119.8 . . ?
C74A C73A C78A 118.0(4) . . ?
C74A C73A C66A 122.7(3) . . ?
C78A C73A C66A 119.4(3) . . ?
C73A C74A C75A 120.5(4) . . ?
C73A C74A H74A 119.7 . . ?
C75A C74A H74A 119.7 . . ?
C76A C75A C74A 120.9(4) . . ?
C76A C75A H75A 119.5 . . ?
C74A C75A H75A 119.5 . . ?
C75A C76A C77A 119.1(4) . . ?
C75A C76A H76A 120.5 . . ?
C77A C76A H76A 120.5 . . ?
C76A C77A C78A 120.4(4) . . ?
C76A C77A H77A 119.8 . . ?
C78A C77A H77A 119.8 . . ?
C73A C78A C77A 121.1(4) . . ?
C73A C78A H78A 119.5 . . ?
C77A C78A H78A 119.5 . . ?
N3A C79A S1A 119.5(3) . . ?
N3A C79A S2A 121.0(3) . . ?
S1A C79A S2A 119.6(2) . . ?
N3A C80A H80A 109.5 . . ?
N3A C80A H80B 109.5 . . ?
H80A C80A H80B 109.5 . . ?
N3A C80A H80C 109.5 . . ?
H80A C80A H80C 109.5 . . ?
H80B C80A H80C 109.5 . . ?
N3A C81A H81A 109.5 . . ?
N3A C81A H81B 109.5 . . ?
H81A C81A H81B 109.5 . . ?
N3A C81A H81C 109.5 . . ?
H81A C81A H81C 109.5 . . ?
H81B C81A H81C 109.5 . . ?
O1A C82A H82A 109.5 . . ?
O1A C82A H82B 109.5 . . ?
H82A C82A H82B 109.5 . . ?
O1A C82A H82C 109.5 . . ?
H82A C82A H82C 109.5 . . ?
H82B C82A H82C 109.5 . . ?
O1A C82" H82D 109.5 . . ?
O1A C82" H82E 109.5 . . ?
H82D C82" H82E 109.5 . . ?
O1A C82" H82F 109.5 . . ?
H82D C82" H82F 109.5 . . ?
H82E C82" H82F 109.5 . . ?
O1A C83A C84A 108.3(4) . . ?
O1A C83A H83A 110.0 . . ?
C84A C83A H83A 110.0 . . ?
O1A C83A H83B 110.0 . . ?
C84A C83A H83B 110.0 . . ?
H83A C83A H83B 108.4 . . ?
O2A C84A C83A 110.7(4) . . ?
O2A C84A H84A 109.5 . . ?
C83A C84A H84A 109.5 . . ?
O2A C84A H84B 109.5 . . ?
C83A C84A H84B 109.5 . . ?
H84A C84A H84B 108.1 . . ?
O2A C85A H85A 109.5 . . ?
O2A C85A H85B 109.5 . . ?
H85A C85A H85B 109.5 . . ?
O2A C85A H85C 109.5 . . ?
H85A C85A H85C 109.5 . . ?
H85B C85A H85C 109.5 . . ?
N1B Yb1B N2B 79.15(9) . . ?
N1B Yb1B O2B 138.58(10) . . ?
N2B Yb1B O2B 86.24(10) . . ?
N1B Yb1B O1B 87.84(9) . . ?
N2B Yb1B O1B 122.73(10) . . ?
O2B Yb1B O1B 68.02(10) . . ?
N1B Yb1B S2B 100.45(7) . . ?
N2B Yb1B S2B 97.11(7) . . ?
O2B Yb1B S2B 119.82(8) . . ?
O1B Yb1B S2B 140.16(8) . . ?
N1B Yb1B S1B 123.91(7) . . ?
N2B Yb1B S1B 151.38(7) . . ?
O2B Yb1B S1B 85.00(7) . . ?
O1B Yb1B S1B 78.51(8) . . ?
S2B Yb1B S1B 64.45(3) . . ?
N1B Yb1B C1B 26.69(9) . . ?
N2B Yb1B C1B 53.41(9) . . ?
O2B Yb1B C1B 130.31(9) . . ?
O1B Yb1B C1B 107.47(9) . . ?
S2B Yb1B C1B 95.42(6) . . ?
S1B Yb1B C1B 144.33(7) . . ?
N1B Yb1B C2B 53.64(9) . . ?
N2B Yb1B C2B 26.30(9) . . ?
O2B Yb1B C2B 109.79(9) . . ?
O1B Yb1B C2B 120.38(9) . . ?
S2B Yb1B C2B 94.77(6) . . ?
S1B Yb1B C2B 158.97(6) . . ?
C1B Yb1B C2B 27.29(8) . . ?
N1B Yb1B C79B 112.24(10) . . ?
N2B Yb1B C79B 128.20(10) . . ?
O2B Yb1B C79B 107.28(10) . . ?
O1B Yb1B C79B 108.44(10) . . ?
S2B Yb1B C79B 32.52(7) . . ?
S1B Yb1B C79B 32.38(7) . . ?
C1B Yb1B C79B 119.99(9) . . ?
C2B Yb1B C79B 126.60(9) . . ?
N1B Yb1B C83B 100.41(19) . . ?
N2B Yb1B C83B 103.0(2) . . ?
O2B Yb1B C83B 45.62(17) . . ?
O1B Yb1B C83B 25.73(17) . . ?
S2B Yb1B C83B 153.3(2) . . ?
S1B Yb1B C83B 90.0(2) . . ?
C1B Yb1B C83B 110.6(2) . . ?
C2B Yb1B C83B 111.0(2) . . ?
C79B Yb1B C83B 122.4(2) . . ?
N1B Yb1B C84' 116.51(18) . . ?
N2B Yb1B C84' 92.96(14) . . ?
O2B Yb1B C84' 25.51(16) . . ?
O1B Yb1B C84' 45.07(14) . . ?
S2B Yb1B C84' 142.90(17) . . ?
S1B Yb1B C84' 90.73(15) . . ?
C1B Yb1B C84' 118.85(18) . . ?
C2B Yb1B C84' 109.10(15) . . ?
C79B Yb1B C84' 120.69(17) . . ?
C79B S1B Yb1B 86.97(13) . . ?
C79B S2B Yb1B 89.46(13) . . ?
C83' O1B C82' 108.9(6) . . ?
C82B O1B C83B 114.9(11) . . ?
C83' O1B Yb1B 120.2(3) . . ?
C82B O1B Yb1B 132.2(12) . . ?
C82' O1B Yb1B 118.8(8) . . ?
C83B O1B Yb1B 108.9(4) . . ?
C85' O2B C84' 114.1(6) . . ?
C84B O2B C85B 115.4(6) . . ?
C85' O2B Yb1B 127.6(4) . . ?
C84B O2B Yb1B 120.9(4) . . ?
C84' O2B Yb1B 110.6(4) . . ?
C85B O2B Yb1B 112.2(5) . . ?
C1B N1B C13B 114.6(2) . . ?
C1B N1B Yb1B 107.88(19) . . ?
C13B N1B Yb1B 137.5(2) . . ?
C2B N2B C46B 115.3(3) . . ?
C2B N2B Yb1B 108.00(19) . . ?
C46B N2B Yb1B 135.7(2) . . ?
C79B N3B C80' 120(3) . . ?
C79B N3B C81B 120.7(18) . . ?
C79B N3B C80B 126(3) . . ?
C81B N3B C80B 113(4) . . ?
C79B N3B C81' 122.5(17) . . ?
C80' N3B C81' 117(3) . . ?
N1B C1B C2B 121.1(3) . . ?
N1B C1B C5B 129.5(3) . . ?
C2B C1B C5B 109.4(3) . . ?
N1B C1B Yb1B 45.43(14) . . ?
C2B C1B Yb1B 76.80(18) . . ?
C5B C1B Yb1B 167.8(2) . . ?
N2B C2B C1B 121.0(3) . . ?
N2B C2B C3B 131.0(3) . . ?
C1B C2B C3B 107.9(3) . . ?
N2B C2B Yb1B 45.70(15) . . ?
C1B C2B Yb1B 75.92(18) . . ?
C3B C2B Yb1B 171.6(2) . . ?
C12B C3B C4B 117.2(3) . . ?
C12B C3B C2B 136.6(3) . . ?
C4B C3B C2B 106.1(3) . . ?
C9B C4B C3B 124.7(3) . . ?
C9B C4B C5B 124.3(3) . . ?
C3B C4B C5B 111.0(3) . . ?
C6B C5B C4B 118.0(3) . . ?
C6B C5B C1B 136.5(3) . . ?
C4B C5B C1B 105.5(3) . . ?
C5B C6B C7B 118.6(3) . . ?
C5B C6B H6BA 120.7 . . ?
C7B C6B H6BA 120.7 . . ?
C8B C7B C6B 122.9(3) . . ?
C8B C7B H7BA 118.5 . . ?
C6B C7B H7BA 118.5 . . ?
C7B C8B C9B 119.7(3) . . ?
C7B C8B H8BA 120.1 . . ?
C9B C8B H8BA 120.1 . . ?
C4B C9B C10B 116.8(3) . . ?
C4B C9B C8B 116.4(3) . . ?
C10B C9B C8B 126.8(3) . . ?
C11B C10B C9B 119.2(3) . . ?
C11B C10B H10B 120.4 . . ?
C9B C10B H10B 120.4 . . ?
C10B C11B C12B 123.6(3) . . ?
C10B C11B H11B 118.2 . . ?
C12B C11B H11B 118.2 . . ?
C3B C12B C11B 118.5(3) . . ?
C3B C12B H12B 120.8 . . ?
C11B C12B H12B 120.8 . . ?
C14B C13B C18B 118.8(3) . . ?
C14B C13B N1B 120.2(3) . . ?
C18B C13B N1B 121.0(3) . . ?
C15B C14B C13B 119.7(3) . . ?
C15B C14B C19B 118.7(3) . . ?
C13B C14B C19B 121.5(3) . . ?
C16B C15B C14B 121.8(3) . . ?
C16B C15B H15B 119.1 . . ?
C14B C15B H15B 119.1 . . ?
C15B C16B C17B 118.1(3) . . ?
C15B C16B C32B 120.4(3) . . ?
C17B C16B C32B 121.5(3) . . ?
C16B C17B C18B 122.2(3) . . ?
C16B C17B H17B 118.9 . . ?
C18B C17B H17B 118.9 . . ?
C17B C18B C13B 119.3(3) . . ?
C17B C18B C33B 119.4(3) . . ?
C13B C18B C33B 121.3(3) . . ?
C20B C19B C14B 112.1(3) . . ?
C20B C19B C26B 114.1(3) . . ?
C14B C19B C26B 111.3(3) . . ?
C20B C19B H19B 106.3 . . ?
C14B C19B H19B 106.3 . . ?
C26B C19B H19B 106.3 . . ?
C21B C20B C25B 117.7(4) . . ?
C21B C20B C19B 119.2(3) . . ?
C25B C20B C19B 123.1(3) . . ?
N3B C79B S1B 122.3(3) . . ?
N3B C79B S2B 120.2(3) . . ?
S1B C79B S2B 117.5(2) . . ?
N3B C79B Yb1B 167.7(3) . . ?
S1B C79B Yb1B 60.65(11) . . ?
S2B C79B Yb1B 58.02(11) . . ?
C20B C21B C22B 120.6(4) . . ?
C20B C21B H21B 119.7 . . ?
C22B C21B H21B 119.7 . . ?
C23B C22B C21B 121.0(4) . . ?
C23B C22B H22B 119.5 . . ?
C21B C22B H22B 119.5 . . ?
C22B C23B C24B 119.3(4) . . ?
C22B C23B H23B 120.4 . . ?
C24B C23B H23B 120.4 . . ?
C23B C24B C25B 120.3(5) . . ?
C23B C24B H24B 119.8 . . ?
C25B C24B H24B 119.8 . . ?
C24B C25B C20B 121.1(4) . . ?
C24B C25B H25B 119.5 . . ?
C20B C25B H25B 119.5 . . ?
C31B C26B C27B 118.1(4) . . ?
C31B C26B C19B 118.4(4) . . ?
C27B C26B C19B 123.5(4) . . ?
C26B C27B C28B 119.7(4) . . ?
C26B C27B H27B 120.2 . . ?
C28B C27B H27B 120.2 . . ?
C29B C28B C27B 121.4(5) . . ?
C29B C28B H28B 119.3 . . ?
C27B C28B H28B 119.3 . . ?
C30B C29B C28B 118.4(4) . . ?
C30B C29B H29B 120.8 . . ?
C28B C29B H29B 120.8 . . ?
C29B C30B C31B 121.4(5) . . ?
C29B C30B H30B 119.3 . . ?
C31B C30B H30B 119.3 . . ?
C26B C31B C30B 121.1(5) . . ?
C26B C31B H31B 119.4 . . ?
C30B C31B H31B 119.4 . . ?
C16B C32B H32D 109.5 . . ?
C16B C32B H32E 109.5 . . ?
H32D C32B H32E 109.5 . . ?
C16B C32B H32F 109.5 . . ?
H32D C32B H32F 109.5 . . ?
H32E C32B H32F 109.5 . . ?
C18B C33B C40B 112.7(3) . . ?
C18B C33B C34B 113.7(3) . . ?
C40B C33B C34B 108.9(3) . . ?
C18B C33B H33B 107.1 . . ?
C40B C33B H33B 107.1 . . ?
C34B C33B H33B 107.1 . . ?
C35B C34B C39B 118.2(4) . . ?
C35B C34B C33B 123.6(3) . . ?
C39B C34B C33B 117.8(3) . . ?
C34B C35B C36B 120.7(4) . . ?
C34B C35B H35B 119.7 . . ?
C36B C35B H35B 119.7 . . ?
C37B C36B C35B 120.7(5) . . ?
C37B C36B H36B 119.7 . . ?
C35B C36B H36B 119.7 . . ?
C36B C37B C38B 119.4(4) . . ?
C36B C37B H37B 120.3 . . ?
C38B C37B H37B 120.3 . . ?
C37B C38B C39B 120.2(5) . . ?
C37B C38B H38B 119.9 . . ?
C39B C38B H38B 119.9 . . ?
C34B C39B C38B 120.8(5) . . ?
C34B C39B H39B 119.6 . . ?
C38B C39B H39B 119.6 . . ?
C41B C40B C45B 117.5(3) . . ?
C41B C40B C33B 122.6(3) . . ?
C45B C40B C33B 119.9(3) . . ?
C40B C41B C42B 121.3(4) . . ?
C40B C41B H41B 119.3 . . ?
C42B C41B H41B 119.3 . . ?
C43B C42B C41B 120.4(4) . . ?
C43B C42B H42B 119.8 . . ?
C41B C42B H42B 119.8 . . ?
C42B C43B C44B 119.1(4) . . ?
C42B C43B H43B 120.4 . . ?
C44B C43B H43B 120.4 . . ?
C43B C44B C45B 120.6(4) . . ?
C43B C44B H44B 119.7 . . ?
C45B C44B H44B 119.7 . . ?
C44B C45B C40B 121.0(4) . . ?
C44B C45B H45B 119.5 . . ?
C40B C45B H45B 119.5 . . ?
C47B C46B C51B 118.7(3) . . ?
C47B C46B N2B 120.4(3) . . ?
C51B C46B N2B 121.0(3) . . ?
C48B C47B C46B 119.4(3) . . ?
C48B C47B C52B 119.3(3) . . ?
C46B C47B C52B 121.3(3) . . ?
C49B C48B C47B 122.7(3) . . ?
C49B C48B H48B 118.7 . . ?
C47B C48B H48B 118.7 . . ?
C48B C49B C50B 117.5(3) . . ?
C48B C49B C65B 120.8(3) . . ?
C50B C49B C65B 121.6(3) . . ?
C49B C50B C51B 122.5(3) . . ?
C49B C50B H50B 118.8 . . ?
C51B C50B H50B 118.8 . . ?
C50B C51B C46B 119.2(3) . . ?
C50B C51B C66B 119.8(3) . . ?
C46B C51B C66B 121.0(3) . . ?
C47B C52B C59B 111.5(3) . . ?
C47B C52B C53B 112.9(3) . . ?
C59B C52B C53B 112.6(3) . . ?
C47B C52B H52B 106.4 . . ?
C59B C52B H52B 106.4 . . ?
C53B C52B H52B 106.4 . . ?
C54B C53B C58B 117.7(4) . . ?
C54B C53B C52B 123.3(3) . . ?
C58B C53B C52B 119.0(3) . . ?
C55B C54B C53B 121.5(4) . . ?
C55B C54B H54B 119.3 . . ?
C53B C54B H54B 119.3 . . ?
C56B C55B C54B 120.4(4) . . ?
C56B C55B H55B 119.8 . . ?
C54B C55B H55B 119.8 . . ?
C55B C56B C57B 119.0(4) . . ?
C55B C56B H56B 120.5 . . ?
C57B C56B H56B 120.5 . . ?
C56B C57B C58B 121.0(4) . . ?
C56B C57B H57B 119.5 . . ?
C58B C57B H57B 119.5 . . ?
C57B C58B C53B 120.6(4) . . ?
C57B C58B H58B 119.7 . . ?
C53B C58B H58B 119.7 . . ?
C64B C59B C60B 118.7(4) . . ?
C64B C59B C52B 119.2(3) . . ?
C60B C59B C52B 122.1(4) . . ?
C61B C60B C59B 120.4(5) . . ?
C61B C60B H60B 119.8 . . ?
C59B C60B H60B 119.8 . . ?
C60B C61B C62B 120.1(5) . . ?
C60B C61B H61B 119.9 . . ?
C62B C61B H61B 119.9 . . ?
C63B C62B C61B 119.8(4) . . ?
C63B C62B H62B 120.1 . . ?
C61B C62B H62B 120.1 . . ?
C62B C63B C64B 120.3(5) . . ?
C62B C63B H63B 119.9 . . ?
C64B C63B H63B 119.9 . . ?
C59B C64B C63B 120.5(4) . . ?
C59B C64B H64B 119.7 . . ?
C63B C64B H64B 119.7 . . ?
C49B C65B H65D 109.5 . . ?
C49B C65B H65E 109.5 . . ?
H65D C65B H65E 109.5 . . ?
C49B C65B H65F 109.5 . . ?
H65D C65B H65F 109.5 . . ?
H65E C65B H65F 109.5 . . ?
C51B C66B C73B 112.0(3) . . ?
C51B C66B C67B 114.5(3) . . ?
C73B C66B C67B 112.1(3) . . ?
C51B C66B H66B 105.8 . . ?
C73B C66B H66B 105.8 . . ?
C67B C66B H66B 105.8 . . ?
C72B C67B C68B 117.8(4) . . ?
C72B C67B C66B 121.7(3) . . ?
C68B C67B C66B 120.3(3) . . ?
C69B C68B C67B 120.6(4) . . ?
C69B C68B H68B 119.7 . . ?
C67B C68B H68B 119.7 . . ?
C70B C69B C68B 120.9(4) . . ?
C70B C69B H69B 119.5 . . ?
C68B C69B H69B 119.5 . . ?
C71B C70B C69B 118.7(4) . . ?
C71B C70B H70B 120.6 . . ?
C69B C70B H70B 120.6 . . ?
C70B C71B C72B 121.4(5) . . ?
C70B C71B H71B 119.3 . . ?
C72B C71B H71B 119.3 . . ?
C71B C72B C67B 120.5(4) . . ?
C71B C72B H72B 119.7 . . ?
C67B C72B H72B 119.7 . . ?
C74B C73B C78B 118.2(4) . . ?
C74B C73B C66B 121.6(3) . . ?
C78B C73B C66B 120.2(3) . . ?
C73B C74B C75B 119.8(4) . . ?
C73B C74B H74B 120.1 . . ?
C75B C74B H74B 120.1 . . ?
C76B C75B C74B 121.0(5) . . ?
C76B C75B H75B 119.5 . . ?
C74B C75B H75B 119.5 . . ?
C77B C76B C75B 119.5(4) . . ?
C77B C76B H76B 120.3 . . ?
C75B C76B H76B 120.3 . . ?
C76B C77B C78B 120.7(4) . . ?
C76B C77B H77B 119.7 . . ?
C78B C77B H77B 119.7 . . ?
C77B C78B C73B 120.8(4) . . ?
C77B C78B H78B 119.6 . . ?
C73B C78B H78B 119.6 . . ?
N3B C80B H80D 109.5 . . ?
N3B C80B H80E 109.5 . . ?
H80D C80B H80E 109.5 . . ?
N3B C80B H80F 109.5 . . ?
H80D C80B H80F 109.5 . . ?
H80E C80B H80F 109.5 . . ?
N3B C81B H81D 109.5 . . ?
N3B C81B H81E 109.5 . . ?
H81D C81B H81E 109.5 . . ?
N3B C81B H81F 109.5 . . ?
H81D C81B H81F 109.5 . . ?
H81E C81B H81F 109.5 . . ?
N3B C80' H80G 109.5 . . ?
N3B C80' H80H 109.5 . . ?
H80G C80' H80H 109.5 . . ?
N3B C80' H80I 109.5 . . ?
H80G C80' H80I 109.5 . . ?
H80H C80' H80I 109.5 . . ?
N3B C81' H81G 109.5 . . ?
N3B C81' H81H 109.5 . . ?
H81G C81' H81H 109.5 . . ?
N3B C81' H81I 109.5 . . ?
H81G C81' H81I 109.5 . . ?
H81H C81' H81I 109.5 . . ?
O1B C82B H82G 109.5 . . ?
O1B C82B H82H 109.5 . . ?
H82G C82B H82H 109.5 . . ?
O1B C82B H82I 109.5 . . ?
H82G C82B H82I 109.5 . . ?
H82H C82B H82I 109.5 . . ?
O1B C83B C84B 109.2(7) . . ?
O1B C83B Yb1B 45.3(3) . . ?
C84B C83B Yb1B 83.1(5) . . ?
O1B C83B H83C 109.8 . . ?
C84B C83B H83C 109.8 . . ?
Yb1B C83B H83C 85.7 . . ?
O1B C83B H83D 109.8 . . ?
C84B C83B H83D 109.8 . . ?
Yb1B C83B H83D 155.2 . . ?
H83C C83B H83D 108.3 . . ?
O2B C84B C83B 99.4(6) . . ?
O2B C84B H84C 111.9 . . ?
C83B C84B H84C 111.9 . . ?
O2B C84B H84D 111.9 . . ?
C83B C84B H84D 111.9 . . ?
H84C C84B H84D 109.6 . . ?
O2B C85B H85D 109.5 . . ?
O2B C85B H85E 109.5 . . ?
H85D C85B H85E 109.5 . . ?
O2B C85B H85F 109.5 . . ?
H85D C85B H85F 109.5 . . ?
H85E C85B H85F 109.5 . . ?
O1B C82' H82J 109.5 . . ?
O1B C82' H82K 109.5 . . ?
H82J C82' H82K 109.5 . . ?
O1B C82' H82L 109.5 . . ?
H82J C82' H82L 109.5 . . ?
H82K C82' H82L 109.5 . . ?
O1B C83' C84' 100.3(5) . . ?
O1B C83' H83E 111.7 . . ?
C84' C83' H83E 111.7 . . ?
O1B C83' H83F 111.7 . . ?
C84' C83' H83F 111.7 . . ?
H83E C83' H83F 109.5 . . ?
O2B C84' C83' 109.5(6) . . ?
O2B C84' Yb1B 43.9(3) . . ?
C83' C84' Yb1B 82.0(4) . . ?
O2B C84' H84E 109.8 . . ?
C83' C84' H84E 109.8 . . ?
Yb1B C84' H84E 153.4 . . ?
O2B C84' H84F 109.8 . . ?
C83' C84' H84F 109.8 . . ?
Yb1B C84' H84F 88.8 . . ?
H84E C84' H84F 108.2 . . ?
O2B C85' H85G 109.5 . . ?
O2B C85' H85H 109.5 . . ?
H85G C85' H85H 109.5 . . ?
O2B C85' H85I 109.5 . . ?
H85G C85' H85I 109.5 . . ?
H85H C85' H85I 109.5 . . ?
N1C Yb1C N2C 80.70(9) . . ?
N1C Yb1C O1C 91.99(10) . . ?
N2C Yb1C O1C 116.74(10) . . ?
N1C Yb1C O2C 151.01(10) . . ?
N2C Yb1C O2C 88.68(9) . . ?
O1C Yb1C O2C 68.81(9) . . ?
N1C Yb1C S2C 104.83(7) . . ?
N2C Yb1C S2C 96.56(7) . . ?
O1C Yb1C S2C 144.87(7) . . ?
O2C Yb1C S2C 103.12(7) . . ?
N1C Yb1C S1C 114.82(7) . . ?
N2C Yb1C S1C 158.24(7) . . ?
O1C Yb1C S1C 79.41(7) . . ?
O2C Yb1C S1C 83.81(7) . . ?
S2C Yb1C S1C 65.58(3) . . ?
N1C Yb1C C1C 27.18(9) . . ?
N2C Yb1C C1C 54.34(9) . . ?
O1C Yb1C C1C 108.85(9) . . ?
O2C Yb1C C1C 138.66(9) . . ?
S2C Yb1C C1C 99.29(6) . . ?
S1C Yb1C C1C 137.38(6) . . ?
N1C Yb1C C2C 54.34(9) . . ?
N2C Yb1C C2C 27.04(9) . . ?
O1C Yb1C C2C 117.81(9) . . ?
O2C Yb1C C2C 114.69(9) . . ?
S2C Yb1C C2C 96.86(6) . . ?
S1C Yb1C C2C 157.75(6) . . ?
C1C Yb1C C2C 27.45(8) . . ?
N1C Yb1C C79C 109.08(9) . . ?
N2C Yb1C C79C 129.68(9) . . ?
O1C Yb1C C79C 112.19(10) . . ?
O2C Yb1C C79C 98.49(9) . . ?
S2C Yb1C C79C 33.23(7) . . ?
S1C Yb1C C79C 32.94(7) . . ?
C1C Yb1C C79C 118.63(9) . . ?
C2C Yb1C C79C 126.96(9) . . ?
C79C S1C Yb1C 85.43(12) . . ?
C79C S2C Yb1C 88.30(12) . . ?
C82C O1C C83C 114.9(3) . . ?
C82C O1C Yb1C 124.5(2) . . ?
C83C O1C Yb1C 114.6(2) . . ?
C84C O2C C85C 111.6(3) . . ?
C84C O2C Yb1C 116.8(2) . . ?
C85C O2C Yb1C 118.9(3) . . ?
C1C N1C C13C 114.9(3) . . ?
C1C N1C Yb1C 107.28(19) . . ?
C13C N1C Yb1C 137.8(2) . . ?
C2C N2C C46C 114.8(2) . . ?
C2C N2C Yb1C 107.17(19) . . ?
C46C N2C Yb1C 137.7(2) . . ?
C79C N3C C81C 122.7(3) . . ?
C79C N3C C80C 122.0(3) . . ?
C81C N3C C80C 115.3(3) . . ?
C2C C1C N1C 121.4(3) . . ?
C2C C1C C5C 108.8(3) . . ?
N1C C1C C5C 129.8(3) . . ?
C2C C1C Yb1C 76.74(17) . . ?
N1C C1C Yb1C 45.54(14) . . ?
C5C C1C Yb1C 168.3(2) . . ?
C1C C2C N2C 121.1(3) . . ?
C1C C2C C3C 108.2(3) . . ?
N2C C2C C3C 130.6(3) . . ?
C1C C2C Yb1C 75.81(17) . . ?
N2C C2C Yb1C 45.79(14) . . ?
C3C C2C Yb1C 172.5(2) . . ?
C12C C3C C4C 117.1(3) . . ?
C12C C3C C2C 136.7(3) . . ?
C4C C3C C2C 106.2(3) . . ?
C9C C4C C5C 124.0(3) . . ?
C9C C4C C3C 125.2(3) . . ?
C5C C4C C3C 110.7(3) . . ?
C6C C5C C4C 117.6(3) . . ?
C6C C5C C1C 136.4(3) . . ?
C4C C5C C1C 105.9(3) . . ?
C5C C6C C7C 119.0(3) . . ?
C5C C6C H6CA 120.5 . . ?
C7C C6C H6CA 120.5 . . ?
C8C C7C C6C 122.5(3) . . ?
C8C C7C H7CA 118.7 . . ?
C6C C7C H7CA 118.7 . . ?
C7C C8C C9C 120.1(3) . . ?
C7C C8C H8CA 119.9 . . ?
C9C C8C H8CA 119.9 . . ?
C4C C9C C8C 116.7(3) . . ?
C4C C9C C10C 116.1(3) . . ?
C8C C9C C10C 127.2(3) . . ?
C11C C10C C9C 119.4(3) . . ?
C11C C10C H10C 120.3 . . ?
C9C C10C H10C 120.3 . . ?
C10C C11C C12C 123.6(3) . . ?
C10C C11C H11C 118.2 . . ?
C12C C11C H11C 118.2 . . ?
C3C C12C C11C 118.6(3) . . ?
C3C C12C H12C 120.7 . . ?
C11C C12C H12C 120.7 . . ?
C14C C13C C18C 118.8(3) . . ?
C14C C13C N1C 121.4(3) . . ?
C18C C13C N1C 119.7(3) . . ?
C15C C14C C13C 118.9(3) . . ?
C15C C14C C19C 119.4(3) . . ?
C13C C14C C19C 121.6(3) . . ?
C16C C15C C14C 122.8(3) . . ?
C16C C15C H15C 118.6 . . ?
C14C C15C H15C 118.6 . . ?
C17C C16C C15C 117.5(3) . . ?
C17C C16C C32C 120.8(3) . . ?
C15C C16C C32C 121.7(3) . . ?
C16C C17C C18C 122.3(3) . . ?
C16C C17C H17C 118.9 . . ?
C18C C17C H17C 118.9 . . ?
C17C C18C C13C 119.5(3) . . ?
C17C C18C C33C 119.4(3) . . ?
C13C C18C C33C 120.8(3) . . ?
C14C C19C C26C 113.0(3) . . ?
C14C C19C C20C 113.0(3) . . ?
C26C C19C C20C 109.6(3) . . ?
C14C C19C H19C 106.9 . . ?
C26C C19C H19C 106.9 . . ?
C20C C19C H19C 106.9 . . ?
C25C C20C C21C 118.4(4) . . ?
C25C C20C C19C 123.2(3) . . ?
C21C C20C C19C 118.1(3) . . ?
C20C C21C C22C 120.8(4) . . ?
C20C C21C H21C 119.6 . . ?
C22C C21C H21C 119.6 . . ?
C23C C22C C21C 120.0(4) . . ?
C23C C22C H22C 120.0 . . ?
C21C C22C H22C 120.0 . . ?
C22C C23C C24C 119.8(4) . . ?
C22C C23C H23C 120.1 . . ?
C24C C23C H23C 120.1 . . ?
C23C C24C C25C 120.4(4) . . ?
C23C C24C H24C 119.8 . . ?
C25C C24C H24C 119.8 . . ?
C20C C25C C24C 120.5(4) . . ?
C20C C25C H25C 119.8 . . ?
C24C C25C H25C 119.8 . . ?
C27C C26C C31C 117.5(3) . . ?
C27C C26C C19C 120.0(3) . . ?
C31C C26C C19C 122.4(3) . . ?
C26C C27C C28C 121.3(4) . . ?
C26C C27C H27C 119.3 . . ?
C28C C27C H27C 119.3 . . ?
C29C C28C C27C 120.3(4) . . ?
C29C C28C H28C 119.8 . . ?
C27C C28C H28C 119.8 . . ?
C30C C29C C28C 118.8(4) . . ?
C30C C29C H29C 120.6 . . ?
C28C C29C H29C 120.6 . . ?
C29C C30C C31C 121.0(4) . . ?
C29C C30C H30C 119.5 . . ?
C31C C30C H30C 119.5 . . ?
C26C C31C C30C 121.0(4) . . ?
C26C C31C H31C 119.5 . . ?
C30C C31C H31C 119.5 . . ?
C16C C32C H32G 109.5 . . ?
C16C C32C H32H 109.5 . . ?
H32G C32C H32H 109.5 . . ?
C16C C32C H32I 109.5 . . ?
H32G C32C H32I 109.5 . . ?
H32H C32C H32I 109.5 . . ?
C40C C33C C18C 111.7(3) . . ?
C40C C33C C34C 112.8(3) . . ?
C18C C33C C34C 112.4(3) . . ?
C40C C33C H33C 106.5 . . ?
C18C C33C H33C 106.5 . . ?
C34C C33C H33C 106.5 . . ?
C39C C34C C35C 116.9(4) . . ?
C39C C34C C33C 123.3(3) . . ?
C35C C34C C33C 119.7(3) . . ?
C36C C35C C34C 121.3(4) . . ?
C36C C35C H35C 119.4 . . ?
C34C C35C H35C 119.4 . . ?
C37C C36C C35C 120.9(4) . . ?
C37C C36C H36C 119.5 . . ?
C35C C36C H36C 119.5 . . ?
C38C C37C C36C 118.5(4) . . ?
C38C C37C H37C 120.8 . . ?
C36C C37C H37C 120.8 . . ?
C37C C38C C39C 120.9(4) . . ?
C37C C38C H38C 119.6 . . ?
C39C C38C H38C 119.6 . . ?
C34C C39C C38C 121.5(4) . . ?
C34C C39C H39C 119.2 . . ?
C38C C39C H39C 119.2 . . ?
C41C C40C C45C 117.6(4) . . ?
C41C C40C C33C 119.8(3) . . ?
C45C C40C C33C 122.5(3) . . ?
C40C C41C C42C 121.0(4) . . ?
C40C C41C H41C 119.5 . . ?
C42C C41C H41C 119.5 . . ?
C43C C42C C41C 120.7(5) . . ?
C43C C42C H42C 119.6 . . ?
C41C C42C H42C 119.6 . . ?
C44C C43C C42C 118.8(4) . . ?
C44C C43C H43C 120.6 . . ?
C42C C43C H43C 120.6 . . ?
C43C C44C C45C 121.0(4) . . ?
C43C C44C H44C 119.5 . . ?
C45C C44C H44C 119.5 . . ?
C40C C45C C44C 120.9(4) . . ?
C40C C45C H45C 119.6 . . ?
C44C C45C H45C 119.6 . . ?
C47C C46C C51C 118.2(3) . . ?
C47C C46C N2C 120.2(3) . . ?
C51C C46C N2C 121.6(3) . . ?
C48C C47C C46C 120.0(3) . . ?
C48C C47C C52C 119.2(3) . . ?
C46C C47C C52C 120.8(3) . . ?
C49C C48C C47C 122.4(3) . . ?
C49C C48C H48C 118.8 . . ?
C47C C48C H48C 118.8 . . ?
C48C C49C C50C 117.7(3) . . ?
C48C C49C C65C 120.8(4) . . ?
C50C C49C C65C 121.5(3) . . ?
C49C C50C C51C 122.1(3) . . ?
C49C C50C H50C 118.9 . . ?
C51C C50C H50C 118.9 . . ?
C50C C51C C46C 119.6(3) . . ?
C50C C51C C66C 119.5(3) . . ?
C46C C51C C66C 120.9(3) . . ?
C59C C52C C47C 111.4(3) . . ?
C59C C52C C53C 114.4(3) . . ?
C47C C52C C53C 112.5(3) . . ?
C59C C52C H52C 105.9 . . ?
C47C C52C H52C 105.9 . . ?
C53C C52C H52C 105.9 . . ?
C54C C53C C58C 117.8(4) . . ?
C54C C53C C52C 121.8(3) . . ?
C58C C53C C52C 120.2(3) . . ?
C53C C54C C55C 121.4(4) . . ?
C53C C54C H54C 119.3 . . ?
C55C C54C H54C 119.3 . . ?
C54C C55C C56C 119.9(4) . . ?
C54C C55C H55C 120.0 . . ?
C56C C55C H55C 120.0 . . ?
C57C C56C C55C 118.8(4) . . ?
C57C C56C H56C 120.6 . . ?
C55C C56C H56C 120.6 . . ?
C58C C57C C56C 120.9(4) . . ?
C58C C57C H57C 119.5 . . ?
C56C C57C H57C 119.5 . . ?
C57C C58C C53C 121.1(4) . . ?
C57C C58C H58C 119.5 . . ?
C53C C58C H58C 119.5 . . ?
C60C C59C C64C 118.7(4) . . ?
C60C C59C C52C 122.6(4) . . ?
C64C C59C C52C 118.7(4) . . ?
C59C C60C C61C 120.0(6) . . ?
C59C C60C H60C 120.0 . . ?
C61C C60C H60C 120.0 . . ?
C62C C61C C60C 119.8(6) . . ?
C62C C61C H61C 120.1 . . ?
C60C C61C H61C 120.1 . . ?
C63C C62C C61C 120.6(5) . . ?
C63C C62C H62C 119.7 . . ?
C61C C62C H62C 119.7 . . ?
C62C C63C C64C 119.8(6) . . ?
C62C C63C H63C 120.1 . . ?
C64C C63C H63C 120.1 . . ?
C63C C64C C59C 121.0(5) . . ?
C63C C64C H64C 119.5 . . ?
C59C C64C H64C 119.5 . . ?
C49C C65C H65G 109.5 . . ?
C49C C65C H65H 109.5 . . ?
H65G C65C H65H 109.5 . . ?
C49C C65C H65I 109.5 . . ?
H65G C65C H65I 109.5 . . ?
H65H C65C H65I 109.5 . . ?
C73C C66C C51C 112.1(3) . . ?
C73C C66C C67C 112.1(3) . . ?
C51C C66C C67C 114.8(3) . . ?
C73C C66C H66C 105.6 . . ?
C51C C66C H66C 105.6 . . ?
C67C C66C H66C 105.6 . . ?
C72C C67C C68C 117.3(4) . . ?
C72C C67C C66C 123.4(3) . . ?
C68C C67C C66C 119.1(3) . . ?
C67C C68C C69C 121.8(4) . . ?
C67C C68C H68C 119.1 . . ?
C69C C68C H68C 119.1 . . ?
C70C C69C C68C 120.3(5) . . ?
C70C C69C H69C 119.9 . . ?
C68C C69C H69C 119.9 . . ?
C71C C70C C69C 118.5(4) . . ?
C71C C70C H70C 120.7 . . ?
C69C C70C H70C 120.7 . . ?
C70C C71C C72C 121.3(5) . . ?
C70C C71C H71C 119.3 . . ?
C72C C71C H71C 119.3 . . ?
C67C C72C C71C 120.8(4) . . ?
C67C C72C H72C 119.6 . . ?
C71C C72C H72C 119.6 . . ?
C74C C73C C78C 118.7(4) . . ?
C74C C73C C66C 122.4(4) . . ?
C78C C73C C66C 119.0(4) . . ?
C73C C74C C75C 120.7(5) . . ?
C73C C74C H74C 119.7 . . ?
C75C C74C H74C 119.7 . . ?
C76C C75C C74C 119.4(5) . . ?
C76C C75C H75C 120.3 . . ?
C74C C75C H75C 120.3 . . ?
C77C C76C C75C 120.2(5) . . ?
C77C C76C H76C 119.9 . . ?
C75C C76C H76C 119.9 . . ?
C76C C77C C78C 120.8(5) . . ?
C76C C77C H77C 119.6 . . ?
C78C C77C H77C 119.6 . . ?
C77C C78C C73C 120.3(5) . . ?
C77C C78C H78C 119.9 . . ?
C73C C78C H78C 119.9 . . ?
N3C C79C S1C 121.5(3) . . ?
N3C C79C S2C 120.0(3) . . ?
S1C C79C S2C 118.5(2) . . ?
N3C C79C Yb1C 167.3(3) . . ?
S1C C79C Yb1C 61.63(11) . . ?
S2C C79C Yb1C 58.47(10) . . ?
N3C C80C H80J 109.5 . . ?
N3C C80C H80K 109.5 . . ?
H80J C80C H80K 109.5 . . ?
N3C C80C H80L 109.5 . . ?
H80J C80C H80L 109.5 . . ?
H80K C80C H80L 109.5 . . ?
N3C C81C H81J 109.5 . . ?
N3C C81C H81K 109.5 . . ?
H81J C81C H81K 109.5 . . ?
N3C C81C H81L 109.5 . . ?
H81J C81C H81L 109.5 . . ?
H81K C81C H81L 109.5 . . ?
O1C C82C H82M 109.5 . . ?
O1C C82C H82N 109.5 . . ?
H82M C82C H82N 109.5 . . ?
O1C C82C H82O 109.5 . . ?
H82M C82C H82O 109.5 . . ?
H82N C82C H82O 109.5 . . ?
O1C C83C C84C 109.3(3) . . ?
O1C C83C H83G 109.8 . . ?
C84C C83C H83G 109.8 . . ?
O1C C83C H83H 109.8 . . ?
C84C C83C H83H 109.8 . . ?
H83G C83C H83H 108.3 . . ?
O2C C84C C83C 106.1(3) . . ?
O2C C84C H84G 110.5 . . ?
C83C C84C H84G 110.5 . . ?
O2C C84C H84H 110.5 . . ?
C83C C84C H84H 110.5 . . ?
H84G C84C H84H 108.7 . . ?
O2C C85C H85J 109.5 . . ?
O2C C85C H85K 109.5 . . ?
H85J C85C H85K 109.5 . . ?
O2C C85C H85L 109.5 . . ?
H85J C85C H85L 109.5 . . ?
H85K C85C H85L 109.5 . . ?

loop_
_geom_bond_atom_site_label_1
_geom_bond_atom_site_label_2
_geom_bond_distance
_geom_bond_site_symmetry_2
_geom_bond_publ_flag
Yb1A N2A 2.405(3) . ?
Yb1A N1A 2.422(3) . ?
Yb1A O1A 2.424(3) . ?
Yb1A O2A 2.493(3) . ?
Yb1A S1A 2.8032(10) . ?
Yb1A S2A 2.8726(11) . ?
Yb1A C2A 3.150(3) . ?
Yb1A C1A 3.155(3) . ?
S1A C79A 1.718(4) . ?
S2A C79A 1.719(4) . ?
O1A C83A 1.421(6) . ?
O1A C82A 1.449(11) . ?
O1A C82" 1.456(12) . ?
O2A C85A 1.418(5) . ?
O2A C84A 1.428(5) . ?
N2A C2A 1.343(4) . ?
N2A C46A 1.427(4) . ?
N1A C1A 1.343(4) . ?
N1A C13A 1.432(4) . ?
N3A C79A 1.328(5) . ?
N3A C81A 1.457(6) . ?
N3A C80A 1.463(6) . ?
C1A C2A 1.445(4) . ?
C1A C5A 1.472(4) . ?
C2A C3A 1.479(5) . ?
C3A C12A 1.372(5) . ?
C3A C4A 1.419(4) . ?
C4A C9A 1.392(5) . ?
C4A C5A 1.419(4) . ?
C5A C6A 1.383(4) . ?
C6A C7A 1.421(5) . ?
C6A H6AA 0.9500 . ?
C7A C8A 1.365(5) . ?
C7A H7AA 0.9500 . ?
C8A C9A 1.423(5) . ?
C8A H8AA 0.9500 . ?
C9A C10A 1.418(5) . ?
C10A C11A 1.375(6) . ?
C10A H10A 0.9500 . ?
C11A C12A 1.411(5) . ?
C11A H11A 0.9500 . ?
C12A H12A 0.9500 . ?
C13A C18A 1.413(4) . ?
C13A C14A 1.416(4) . ?
C14A C15A 1.395(4) . ?
C14A C19A 1.520(4) . ?
C15A C16A 1.380(5) . ?
C15A H15A 0.9500 . ?
C16A C17A 1.389(5) . ?
C16A C32A 1.503(4) . ?
C17A C18A 1.396(4) . ?
C17A H17A 0.9500 . ?
C18A C33A 1.523(4) . ?
C19A C26A 1.520(5) . ?
C19A C20A 1.524(5) . ?
C19A H19A 1.0000 . ?
C20A C25A 1.380(6) . ?
C20A C21A 1.388(5) . ?
C21A C22A 1.394(6) . ?
C21A H21A 0.9500 . ?
C22A C23A 1.368(8) . ?
C22A H22A 0.9500 . ?
C23A C24A 1.366(8) . ?
C23A H23A 0.9500 . ?
C24A C25A 1.384(6) . ?
C24A H24A 0.9500 . ?
C25A H25A 0.9500 . ?
C26A C27A 1.382(5) . ?
C26A C31A 1.383(6) . ?
C27A C28A 1.399(7) . ?
C27A H27A 0.9500 . ?
C28A C29A 1.363(8) . ?
C28A H28A 0.9500 . ?
C29A C30A 1.358(7) . ?
C29A H29A 0.9500 . ?
C30A C31A 1.386(6) . ?
C30A H30A 0.9500 . ?
C31A H31A 0.9500 . ?
C32A H32A 0.9800 . ?
C32A H32B 0.9800 . ?
C32A H32C 0.9800 . ?
C33A C34A 1.520(5) . ?
C33A C40A 1.533(5) . ?
C33A H33A 1.0000 . ?
C34A C35A 1.380(6) . ?
C34A C39A 1.395(5) . ?
C35A C36A 1.387(6) . ?
C35A H35A 0.9500 . ?
C36A C37A 1.376(8) . ?
C36A H36A 0.9500 . ?
C37A C38A 1.368(8) . ?
C37A H37A 0.9500 . ?
C38A C39A 1.392(6) . ?
C38A H38A 0.9500 . ?
C39A H39A 0.9500 . ?
C40A C41A 1.385(5) . ?
C40A C45A 1.389(5) . ?
C41A C42A 1.391(5) . ?
C41A H41A 0.9500 . ?
C42A C43A 1.376(7) . ?
C42A H42A 0.9500 . ?
C43A C44A 1.378(7) . ?
C43A H43A 0.9500 . ?
C44A C45A 1.393(6) . ?
C44A H44A 0.9500 . ?
C45A H45A 0.9500 . ?
C46A C47A 1.406(5) . ?
C46A C51A 1.411(5) . ?
C47A C48A 1.398(4) . ?
C47A C52A 1.522(4) . ?
C48A C49A 1.380(5) . ?
C48A H48A 0.9500 . ?
C49A C50A 1.390(5) . ?
C49A C65A 1.506(5) . ?
C50A C51A 1.393(4) . ?
C50A H50A 0.9500 . ?
C51A C66A 1.517(5) . ?
C52A C59A 1.537(5) . ?
C52A C53A 1.538(5) . ?
C52A H52A 1.0000 . ?
C53A C58A 1.370(6) . ?
C53A C54A 1.383(6) . ?
C54A C55A 1.384(6) . ?
C54A H54A 0.9500 . ?
C55A C56A 1.368(7) . ?
C55A H55A 0.9500 . ?
C56A C57A 1.342(7) . ?
C56A H56A 0.9500 . ?
C57A C58A 1.399(7) . ?
C57A H57A 0.9500 . ?
C58A H58A 0.9500 . ?
C59A C60A 1.361(6) . ?
C59A C64A 1.375(6) . ?
C60A C61A 1.391(7) . ?
C60A H60A 0.9500 . ?
C61A C62A 1.344(8) . ?
C61A H61A 0.9500 . ?
C62A C63A 1.369(8) . ?
C62A H62A 0.9500 . ?
C63A C64A 1.385(7) . ?
C63A H63A 0.9500 . ?
C64A H64A 0.9500 . ?
C65A H65A 0.9800 . ?
C65A H65B 0.9800 . ?
C65A H65C 0.9800 . ?
C66A C73A 1.522(5) . ?
C66A C67A 1.525(5) . ?
C66A H66A 1.0000 . ?
C67A C72A 1.383(6) . ?
C67A C68A 1.395(6) . ?
C68A C69A 1.384(7) . ?
C68A H68A 0.9500 . ?
C69A C70A 1.381(8) . ?
C69A H69A 0.9500 . ?
C70A C71A 1.362(8) . ?
C70A H70A 0.9500 . ?
C71A C72A 1.402(7) . ?
C71A H71A 0.9500 . ?
C72A H72A 0.9500 . ?
C73A C74A 1.380(6) . ?
C73A C78A 1.385(5) . ?
C74A C75A 1.396(6) . ?
C74A H74A 0.9500 . ?
C75A C76A 1.366(7) . ?
C75A H75A 0.9500 . ?
C76A C77A 1.370(7) . ?
C76A H76A 0.9500 . ?
C77A C78A 1.389(6) . ?
C77A H77A 0.9500 . ?
C78A H78A 0.9500 . ?
C80A H80A 0.9800 . ?
C80A H80B 0.9800 . ?
C80A H80C 0.9800 . ?
C81A H81A 0.9800 . ?
C81A H81B 0.9800 . ?
C81A H81C 0.9800 . ?
C82A H82A 0.9800 . ?
C82A H82B 0.9800 . ?
C82A H82C 0.9800 . ?
C82" H82D 0.9800 . ?
C82" H82E 0.9800 . ?
C82" H82F 0.9800 . ?
C83A C84A 1.480(7) . ?
C83A H83A 0.9900 . ?
C83A H83B 0.9900 . ?
C84A H84A 0.9900 . ?
C84A H84B 0.9900 . ?
C85A H85A 0.9800 . ?
C85A H85B 0.9800 . ?
C85A H85C 0.9800 . ?
Yb1B N1B 2.222(3) . ?
Yb1B N2B 2.242(3) . ?
Yb1B O2B 2.375(3) . ?
Yb1B O1B 2.400(3) . ?
Yb1B S2B 2.7037(11) . ?
Yb1B S1B 2.7822(11) . ?
Yb1B C1B 2.969(3) . ?
Yb1B C2B 2.980(3) . ?
Yb1B C79B 3.187(4) . ?
Yb1B C83B 3.191(9) . ?
Yb1B C84' 3.206(7) . ?
S1B C79B 1.709(4) . ?
S2B C79B 1.713(4) . ?
O1B C83' 1.430(7) . ?
O1B C82B 1.434(7) . ?
O1B C82' 1.439(7) . ?
O1B C83B 1.465(8) . ?
O2B C85' 1.414(6) . ?
O2B C84B 1.464(8) . ?
O2B C84' 1.475(7) . ?
O2B C85B 1.477(7) . ?
N1B C1B 1.401(4) . ?
N1B C13B 1.427(4) . ?
N2B C2B 1.388(4) . ?
N2B C46B 1.430(4) . ?
N3B C79B 1.319(5) . ?
N3B C80' 1.45(9) . ?
N3B C81B 1.47(4) . ?
N3B C80B 1.48(10) . ?
N3B C81' 1.49(4) . ?
C1B C2B 1.403(4) . ?
C1B C5B 1.472(4) . ?
C2B C3B 1.476(4) . ?
C3B C12B 1.385(4) . ?
C3B C4B 1.424(4) . ?
C4B C9B 1.382(5) . ?
C4B C5B 1.425(4) . ?
C5B C6B 1.372(4) . ?
C6B C7B 1.422(5) . ?
C6B H6BA 0.9500 . ?
C7B C8B 1.369(5) . ?
C7B H7BA 0.9500 . ?
C8B C9B 1.429(5) . ?
C8B H8BA 0.9500 . ?
C9B C10B 1.427(5) . ?
C10B C11B 1.362(5) . ?
C10B H10B 0.9500 . ?
C11B C12B 1.421(5) . ?
C11B H11B 0.9500 . ?
C12B H12B 0.9500 . ?
C13B C14B 1.412(4) . ?
C13B C18B 1.413(4) . ?
C14B C15B 1.396(4) . ?
C14B C19B 1.528(5) . ?
C15B C16B 1.387(5) . ?
C15B H15B 0.9500 . ?
C16B C17B 1.388(5) . ?
C16B C32B 1.513(5) . ?
C17B C18B 1.395(4) . ?
C17B H17B 0.9500 . ?
C18B C33B 1.516(5) . ?
C19B C20B 1.524(5) . ?
C19B C26B 1.529(5) . ?
C19B H19B 1.0000 . ?
C20B C21B 1.387(5) . ?
C20B C25B 1.389(6) . ?
C21B C22B 1.392(6) . ?
C21B H21B 0.9500 . ?
C22B C23B 1.362(7) . ?
C22B H22B 0.9500 . ?
C23B C24B 1.373(7) . ?
C23B H23B 0.9500 . ?
C24B C25B 1.389(6) . ?
C24B H24B 0.9500 . ?
C25B H25B 0.9500 . ?
C26B C31B 1.375(6) . ?
C26B C27B 1.383(5) . ?
C27B C28B 1.400(6) . ?
C27B H27B 0.9500 . ?
C28B C29B 1.366(8) . ?
C28B H28B 0.9500 . ?
C29B C30B 1.353(8) . ?
C29B H29B 0.9500 . ?
C30B C31B 1.381(7) . ?
C30B H30B 0.9500 . ?
C31B H31B 0.9500 . ?
C32B H32D 0.9800 . ?
C32B H32E 0.9800 . ?
C32B H32F 0.9800 . ?
C33B C40B 1.531(4) . ?
C33B C34B 1.535(5) . ?
C33B H33B 1.0000 . ?
C34B C35B 1.380(6) . ?
C34B C39B 1.387(5) . ?
C35B C36B 1.398(6) . ?
C35B H35B 0.9500 . ?
C36B C37B 1.363(8) . ?
C36B H36B 0.9500 . ?
C37B C38B 1.379(8) . ?
C37B H37B 0.9500 . ?
C38B C39B 1.393(6) . ?
C38B H38B 0.9500 . ?
C39B H39B 0.9500 . ?
C40B C41B 1.385(5) . ?
C40B C45B 1.390(5) . ?
C41B C42B 1.390(5) . ?
C41B H41B 0.9500 . ?
C42B C43B 1.374(7) . ?
C42B H42B 0.9500 . ?
C43B C44B 1.375(7) . ?
C43B H43B 0.9500 . ?
C44B C45B 1.389(6) . ?
C44B H44B 0.9500 . ?
C45B H45B 0.9500 . ?
C46B C47B 1.411(5) . ?
C46B C51B 1.416(4) . ?
C47B C48B 1.390(5) . ?
C47B C52B 1.522(5) . ?
C48B C49B 1.384(5) . ?
C48B H48B 0.9500 . ?
C49B C50B 1.384(5) . ?
C49B C65B 1.511(5) . ?
C50B C51B 1.395(4) . ?
C50B H50B 0.9500 . ?
C51B C66B 1.521(5) . ?
C52B C59B 1.525(5) . ?
C52B C53B 1.540(5) . ?
C52B H52B 1.0000 . ?
C53B C54B 1.387(5) . ?
C53B C58B 1.396(5) . ?
C54B C55B 1.386(5) . ?
C54B H54B 0.9500 . ?
C55B C56B 1.378(6) . ?
C55B H55B 0.9500 . ?
C56B C57B 1.378(7) . ?
C56B H56B 0.9500 . ?
C57B C58B 1.388(6) . ?
C57B H57B 0.9500 . ?
C58B H58B 0.9500 . ?
C59B C64B 1.390(6) . ?
C59B C60B 1.396(6) . ?
C60B C61B 1.389(6) . ?
C60B H60B 0.9500 . ?
C61B C62B 1.390(8) . ?
C61B H61B 0.9500 . ?
C62B C63B 1.373(8) . ?
C62B H62B 0.9500 . ?
C63B C64B 1.395(6) . ?
C63B H63B 0.9500 . ?
C64B H64B 0.9500 . ?
C65B H65D 0.9800 . ?
C65B H65E 0.9800 . ?
C65B H65F 0.9800 . ?
C66B C73B 1.524(5) . ?
C66B C67B 1.529(5) . ?
C66B H66B 1.0000 . ?
C67B C72B 1.389(5) . ?
C67B C68B 1.391(5) . ?
C68B C69B 1.389(6) . ?
C68B H68B 0.9500 . ?
C69B C70B 1.370(7) . ?
C69B H69B 0.9500 . ?
C70B C71B 1.367(7) . ?
C70B H70B 0.9500 . ?
C71B C72B 1.382(6) . ?
C71B H71B 0.9500 . ?
C72B H72B 0.9500 . ?
C73B C74B 1.389(5) . ?
C73B C78B 1.390(5) . ?
C74B C75B 1.397(6) . ?
C74B H74B 0.9500 . ?
C75B C76B 1.368(7) . ?
C75B H75B 0.9500 . ?
C76B C77B 1.363(7) . ?
C76B H76B 0.9500 . ?
C77B C78B 1.383(6) . ?
C77B H77B 0.9500 . ?
C78B H78B 0.9500 . ?
C80B H80D 0.9800 . ?
C80B H80E 0.9800 . ?
C80B H80F 0.9800 . ?
C81B H81D 0.9800 . ?
C81B H81E 0.9800 . ?
C81B H81F 0.9800 . ?
C80' H80G 0.9800 . ?
C80' H80H 0.9800 . ?
C80' H80I 0.9800 . ?
C81' H81G 0.9800 . ?
C81' H81H 0.9800 . ?
C81' H81I 0.9800 . ?
C82B H82G 0.9800 . ?
C82B H82H 0.9800 . ?
C82B H82I 0.9800 . ?
C83B C84B 1.532(5) . ?
C83B H83C 0.9900 . ?
C83B H83D 0.9900 . ?
C84B H84C 0.9900 . ?
C84B H84D 0.9900 . ?
C85B H85D 0.9800 . ?
C85B H85E 0.9800 . ?
C85B H85F 0.9800 . ?
C82' H82J 0.9800 . ?
C82' H82K 0.9800 . ?
C82' H82L 0.9800 . ?
C83' C84' 1.530(5) . ?
C83' H83E 0.9900 . ?
C83' H83F 0.9900 . ?
C84' H84E 0.9900 . ?
C84' H84F 0.9900 . ?
C85' H85G 0.9800 . ?
C85' H85H 0.9800 . ?
C85' H85I 0.9800 . ?
Yb1C N1C 2.198(3) . ?
Yb1C N2C 2.215(3) . ?
Yb1C O1C 2.360(3) . ?
Yb1C O2C 2.370(2) . ?
Yb1C S2C 2.6830(9) . ?
Yb1C S1C 2.7772(9) . ?
Yb1C C1C 2.940(3) . ?
Yb1C C2C 2.952(3) . ?
Yb1C C79C 3.146(3) . ?
S1C C79C 1.716(4) . ?
S2C C79C 1.725(4) . ?
O1C C82C 1.432(5) . ?
O1C C83C 1.446(5) . ?
O2C C84C 1.435(5) . ?
O2C C85C 1.435(5) . ?
N1C C1C 1.407(4) . ?
N1C C13C 1.428(4) . ?
N2C C2C 1.404(4) . ?
N2C C46C 1.432(4) . ?
N3C C79C 1.318(4) . ?
N3C C81C 1.457(5) . ?
N3C C80C 1.465(5) . ?
C1C C2C 1.398(4) . ?
C1C C5C 1.472(4) . ?
C2C C3C 1.473(4) . ?
C3C C12C 1.384(4) . ?
C3C C4C 1.421(4) . ?
C4C C9C 1.390(5) . ?
C4C C5C 1.418(4) . ?
C5C C6C 1.383(4) . ?
C6C C7C 1.417(5) . ?
C6C H6CA 0.9500 . ?
C7C C8C 1.366(5) . ?
C7C H7CA 0.9500 . ?
C8C C9C 1.418(5) . ?
C8C H8CA 0.9500 . ?
C9C C10C 1.427(5) . ?
C10C C11C 1.370(5) . ?
C10C H10C 0.9500 . ?
C11C C12C 1.420(5) . ?
C11C H11C 0.9500 . ?
C12C H12C 0.9500 . ?
C13C C14C 1.413(4) . ?
C13C C18C 1.414(4) . ?
C14C C15C 1.396(4) . ?
C14C C19C 1.526(4) . ?
C15C C16C 1.386(5) . ?
C15C H15C 0.9500 . ?
C16C C17C 1.385(5) . ?
C16C C32C 1.517(5) . ?
C17C C18C 1.397(4) . ?
C17C H17C 0.9500 . ?
C18C C33C 1.527(5) . ?
C19C C26C 1.530(4) . ?
C19C C20C 1.531(5) . ?
C19C H19C 1.0000 . ?
C20C C25C 1.388(5) . ?
C20C C21C 1.389(5) . ?
C21C C22C 1.393(6) . ?
C21C H21C 0.9500 . ?
C22C C23C 1.375(7) . ?
C22C H22C 0.9500 . ?
C23C C24C 1.376(7) . ?
C23C H23C 0.9500 . ?
C24C C25C 1.393(6) . ?
C24C H24C 0.9500 . ?
C25C H25C 0.9500 . ?
C26C C27C 1.382(5) . ?
C26C C31C 1.386(5) . ?
C27C C28C 1.395(6) . ?
C27C H27C 0.9500 . ?
C28C C29C 1.373(7) . ?
C28C H28C 0.9500 . ?
C29C C30C 1.372(7) . ?
C29C H29C 0.9500 . ?
C30C C31C 1.388(5) . ?
C30C H30C 0.9500 . ?
C31C H31C 0.9500 . ?
C32C H32G 0.9800 . ?
C32C H32H 0.9800 . ?
C32C H32I 0.9800 . ?
C33C C40C 1.522(5) . ?
C33C C34C 1.528(5) . ?
C33C H33C 1.0000 . ?
C34C C39C 1.382(5) . ?
C34C C35C 1.397(5) . ?
C35C C36C 1.383(5) . ?
C35C H35C 0.9500 . ?
C36C C37C 1.375(7) . ?
C36C H36C 0.9500 . ?
C37C C38C 1.374(7) . ?
C37C H37C 0.9500 . ?
C38C C39C 1.387(6) . ?
C38C H38C 0.9500 . ?
C39C H39C 0.9500 . ?
C40C C41C 1.376(6) . ?
C40C C45C 1.387(6) . ?
C41C C42C 1.398(6) . ?
C41C H41C 0.9500 . ?
C42C C43C 1.368(7) . ?
C42C H42C 0.9500 . ?
C43C C44C 1.365(7) . ?
C43C H43C 0.9500 . ?
C44C C45C 1.391(6) . ?
C44C H44C 0.9500 . ?
C45C H45C 0.9500 . ?
C46C C47C 1.409(4) . ?
C46C C51C 1.415(4) . ?
C47C C48C 1.393(5) . ?
C47C C52C 1.519(5) . ?
C48C C49C 1.378(5) . ?
C48C H48C 0.9500 . ?
C49C C50C 1.391(5) . ?
C49C C65C 1.509(5) . ?
C50C C51C 1.395(4) . ?
C50C H50C 0.9500 . ?
C51C C66C 1.526(5) . ?
C52C C59C 1.518(5) . ?
C52C C53C 1.527(5) . ?
C52C H52C 1.0000 . ?
C53C C54C 1.387(5) . ?
C53C C58C 1.395(5) . ?
C54C C55C 1.387(6) . ?
C54C H54C 0.9500 . ?
C55C C56C 1.395(7) . ?
C55C H55C 0.9500 . ?
C56C C57C 1.380(7) . ?
C56C H56C 0.9500 . ?
C57C C58C 1.377(6) . ?
C57C H57C 0.9500 . ?
C58C H58C 0.9500 . ?
C59C C60C 1.387(6) . ?
C59C C64C 1.404(7) . ?
C60C C61C 1.406(7) . ?
C60C H60C 0.9500 . ?
C61C C62C 1.382(10) . ?
C61C H61C 0.9500 . ?
C62C C63C 1.372(9) . ?
C62C H62C 0.9500 . ?
C63C C64C 1.382(7) . ?
C63C H63C 0.9500 . ?
C64C H64C 0.9500 . ?
C65C H65G 0.9800 . ?
C65C H65H 0.9800 . ?
C65C H65I 0.9800 . ?
C66C C73C 1.520(5) . ?
C66C C67C 1.529(5) . ?
C66C H66C 1.0000 . ?
C67C C72C 1.379(5) . ?
C67C C68C 1.383(6) . ?
C68C C69C 1.391(6) . ?
C68C H68C 0.9500 . ?
C69C C70C 1.374(7) . ?
C69C H69C 0.9500 . ?
C70C C71C 1.366(7) . ?
C70C H70C 0.9500 . ?
C71C C72C 1.396(6) . ?
C71C H71C 0.9500 . ?
C72C H72C 0.9500 . ?
C73C C74C 1.372(6) . ?
C73C C78C 1.389(6) . ?
C74C C75C 1.403(6) . ?
C74C H74C 0.9500 . ?
C75C C76C 1.379(8) . ?
C75C H75C 0.9500 . ?
C76C C77C 1.352(8) . ?
C76C H76C 0.9500 . ?
C77C C78C 1.386(6) . ?
C77C H77C 0.9500 . ?
C78C H78C 0.9500 . ?
C80C H80J 0.9800 . ?
C80C H80K 0.9800 . ?
C80C H80L 0.9800 . ?
C81C H81J 0.9800 . ?
C81C H81K 0.9800 . ?
C81C H81L 0.9800 . ?
C82C H82M 0.9800 . ?
C82C H82N 0.9800 . ?
C82C H82O 0.9800 . ?
C83C C84C 1.487(7) . ?
C83C H83G 0.9900 . ?
C83C H83H 0.9900 . ?
C84C H84G 0.9900 . ?
C84C H84H 0.9900 . ?
C85C H85J 0.9800 . ?
C85C H85K 0.9800 . ?
C85C H85L 0.9800 . ?

loop_
_cod_changelog_entry_id
_cod_changelog_entry_author
_cod_changelog_entry_date
_cod_changelog_entry_text
1 'Vaitkus, Antanas' 2024-11-08T17:15:00+02:00
;
 Corrected measurement and computing information after consulting the original
 publication. In the original CIF file these values were incorrectly given as
 "\^a".
;
